data_1501923
loop_
_publ_author_name
'Hennecke, Ulrich'
'M\"uller, Christian H'
'Fr\"ohlich, Roland'

_publ_section_title
;
 Enantioselective haloetherification by asymmetric opening of
 meso-halonium ions.
;
_journal_issue 5
_journal_name_full 'Organic letters'
_journal_page_first 860
_journal_page_last 863
_journal_paper_doi 10.1021/ol1028805
_journal_volume 13
_journal_year 2011
_chemical_absolute_configuration ad
_chemical_formula_sum 'C128 H112 Na2 O16 P2 Si4'
_chemical_formula_weight 2126.46
_chemical_name_systematic
; 
 ? 
;
_space_group_IT_number 1
_symmetry_cell_setting triclinic
_symmetry_space_group_name_Hall 'P 1'
_symmetry_space_group_name_H-M 'P 1'
_atom_sites_solution_hydrogens geom
_atom_sites_solution_primary direct
_atom_sites_solution_secondary difmap
_audit_creation_method SHELXL-97
_cell_angle_alpha 71.490(1)
_cell_angle_beta 87.882(1)
_cell_angle_gamma 65.423(1)
_cell_formula_units_Z 1
_cell_length_a 14.2979(2)
_cell_length_b 14.5398(2)
_cell_length_c 15.7308(3)
_cell_measurement_reflns_used 6328
_cell_measurement_temperature 223(2)
_cell_measurement_theta_max 27.88
_cell_measurement_theta_min 4.08
_cell_volume 2802.94(8)
_computing_cell_refinement 'Collect (Nonius B.V., 1998)'
_computing_data_collection 'Collect (Nonius B.V., 1998)'
_computing_data_reduction 'Denzo-SMN (Otwinowski & Minor, 1997)'
_computing_molecular_graphics 'XP (BrukerAXS, 2000)'
_computing_publication_material 'SHELXL-97 (Sheldrcik, 1997)'
_computing_structure_refinement 'SHELXL-97 (Sheldrick, 1997)'
_computing_structure_solution 'SHELXS-97 (Sheldrick, 1990)'
_diffrn_ambient_temperature 223(2)
_diffrn_measured_fraction_theta_full 0.969
_diffrn_measured_fraction_theta_max 0.969
_diffrn_measurement_device_type 'Nonius KappaCCD APEXII'
_diffrn_measurement_method '\w and \f scans'
_diffrn_radiation_monochromator 'Montel mirror'
_diffrn_radiation_source 'rotating anode Nonius FR591'
_diffrn_radiation_type MoK\a
_diffrn_radiation_wavelength 0.71073
_diffrn_reflns_av_R_equivalents 0.049
_diffrn_reflns_av_sigmaI/netI 0.0443
_diffrn_reflns_limit_h_max 18
_diffrn_reflns_limit_h_min -18
_diffrn_reflns_limit_k_max 19
_diffrn_reflns_limit_k_min -18
_diffrn_reflns_limit_l_max 18
_diffrn_reflns_limit_l_min -20
_diffrn_reflns_number 27357
_diffrn_reflns_theta_full 27.91
_diffrn_reflns_theta_max 27.91
_diffrn_reflns_theta_min 4.11
_exptl_absorpt_coefficient_mu 0.155
_exptl_absorpt_correction_T_max 0.9923
_exptl_absorpt_correction_T_min 0.9696
_exptl_absorpt_correction_type multi-scan
_exptl_absorpt_process_details 'Denzo (Otwinowski, Borek, Majewski & Minor, 2003)'
_exptl_crystal_colour colourless
_exptl_crystal_density_diffrn 1.260
_exptl_crystal_density_method 'not measured'
_exptl_crystal_description plate
_exptl_crystal_F_000 1116
_exptl_crystal_size_max 0.20
_exptl_crystal_size_mid 0.15
_exptl_crystal_size_min 0.05
_refine_diff_density_max 1.206
_refine_diff_density_min -0.458
_refine_diff_density_rms 0.071
_refine_ls_abs_structure_details 'Flack H D (1983), Acta Cryst. A39, 876-881'
_refine_ls_abs_structure_Flack -0.03(10)
_refine_ls_extinction_method none
_refine_ls_goodness_of_fit_ref 1.054
_refine_ls_hydrogen_treatment constr
_refine_ls_matrix_type full
_refine_ls_number_parameters 1313
_refine_ls_number_reflns 18569
_refine_ls_number_restraints 135
_refine_ls_restrained_S_all 1.062
_refine_ls_R_factor_all 0.0850
_refine_ls_R_factor_gt 0.0721
_refine_ls_shift/su_max 0.001
_refine_ls_shift/su_mean 0.000
_refine_ls_structure_factor_coef Fsqd
_refine_ls_weighting_details 'calc w=1/[\s^2^(Fo^2^)+(0.0580P)^2^+5.9889P] where P=(Fo^2^+2Fc^2^)/3'
_refine_ls_weighting_scheme calc
_refine_ls_wR_factor_gt 0.1633
_refine_ls_wR_factor_ref 0.1767
_reflns_number_gt 16441
_reflns_number_total 18569
_reflns_threshold_expression >2sigma(I)
_cod_data_source_file ol1028805_si_001.cif
_cod_data_source_block stu5715
_cod_original_sg_symbol_H-M P1
_cod_database_code 1501923

loop_
_symmetry_equiv_pos_as_xyz
'x, y, z'

loop_
_atom_site_label
_atom_site_type_symbol
_atom_site_fract_x
_atom_site_fract_y
_atom_site_fract_z
_atom_site_U_iso_or_equiv
_atom_site_adp_type
_atom_site_occupancy
_atom_site_symmetry_multiplicity
_atom_site_calc_flag
_atom_site_refinement_flags
Na1 Na 0.5698(2) -0.00545(17) 0.96549(16) 0.0483(6) Uani 1 1 d .
O101 O 0.5579(4) -0.0594(4) 0.8474(3) 0.0670(13) Uani 1 1 d DU
C102 C 0.5635(7) -0.1611(6) 0.7543(6) 0.079(2) Uani 1 1 d DU
H10A H 0.6369 -0.2082 0.7648 0.118 Uiso 1 1 calc R
H10B H 0.5385 -0.1430 0.6920 0.118 Uiso 1 1 calc R
H10C H 0.5265 -0.1970 0.7939 0.118 Uiso 1 1 calc R
C103 C 0.5460(6) -0.0614(5) 0.7729(4) 0.0600(17) Uani 1 1 d DU
O104 O 0.5150(6) 0.0223(4) 0.7012(4) 0.0934(19) Uani 1 1 d DU
C105 C 0.4881(10) 0.1271(6) 0.7142(6) 0.100(3) Uani 1 1 d DU
H10D H 0.4393 0.1362 0.7596 0.119 Uiso 1 1 calc R
H10E H 0.5507 0.1285 0.7360 0.119 Uiso 1 1 calc R
C106 C 0.4437(10) 0.2107(8) 0.6326(8) 0.126(4) Uani 1 1 d DU
H10F H 0.4942 0.2048 0.5893 0.189 Uiso 1 1 calc R
H10G H 0.4218 0.2789 0.6424 0.189 Uiso 1 1 calc R
H10H H 0.3843 0.2064 0.6094 0.189 Uiso 1 1 calc R
Na2 Na 0.61329(17) 0.17220(16) 1.10427(15) 0.0417(5) Uani 1 1 d .
O201 O 0.5989(5) 0.2293(4) 1.2273(3) 0.0699(14) Uani 1 1 d DU
C202 C 0.7246(7) 0.0754(6) 1.3368(6) 0.091(3) Uani 1 1 d DU
H20A H 0.7163 0.0217 1.3178 0.136 Uiso 1 1 calc R
H20B H 0.7369 0.0506 1.4021 0.136 Uiso 1 1 calc R
H20C H 0.7829 0.0872 1.3109 0.136 Uiso 1 1 calc R
C203 C 0.6290(6) 0.1775(6) 1.3056(5) 0.073(2) Uani 1 1 d DU
O204 O 0.5811(7) 0.2062(7) 1.3702(5) 0.133(3) Uani 1 1 d DU
C205 C 0.4912(12) 0.3138(10) 1.3422(11) 0.182(7) Uani 1 1 d DU
H20D H 0.5108 0.3645 1.3570 0.218 Uiso 1 1 calc R
H20E H 0.4743 0.3392 1.2767 0.218 Uiso 1 1 calc R
C206 C 0.4046(14) 0.3126(19) 1.3836(19) 0.289(13) Uani 1 1 d DU
H20F H 0.3900 0.2562 1.3756 0.434 Uiso 1 1 calc R
H20G H 0.3459 0.3813 1.3568 0.434 Uiso 1 1 calc R
H20H H 0.4171 0.2994 1.4475 0.434 Uiso 1 1 calc R
P1A P 0.45441(10) 0.27235(9) 0.91797(9) 0.0293(3) Uani 1 1 d .
Si1A Si 0.17952(11) 0.23479(11) 0.85710(10) 0.0329(3) Uani 1 1 d .
O1A O 0.3291(3) 0.3245(3) 0.8947(2) 0.0302(7) Uani 1 1 d .
O2A O 0.5052(3) 0.1736(3) 0.8949(3) 0.0424(9) Uani 1 1 d .
C1A C 0.2846(4) 0.3724(4) 0.8056(3) 0.0298(10) Uani 1 1 d .
C2A C 0.2903(4) 0.4670(4) 0.7536(3) 0.0290(10) Uani 1 1 d .
C3A C 0.2561(4) 0.5083(4) 0.6605(3) 0.0307(10) Uani 1 1 d .
C4A C 0.2736(4) 0.5943(4) 0.5991(4) 0.0396(12) Uani 1 1 d .
H4A H 0.3055 0.6285 0.6210 0.047 Uiso 1 1 calc R
C5A C 0.2446(5) 0.6274(5) 0.5096(4) 0.0472(14) Uani 1 1 d .
H5A H 0.2579 0.6835 0.4703 0.057 Uiso 1 1 calc R
C6A C 0.1957(5) 0.5800(5) 0.4743(4) 0.0473(14) Uani 1 1 d .
H6A H 0.1764 0.6037 0.4119 0.057 Uiso 1 1 calc R
C7A C 0.1760(5) 0.4986(5) 0.5313(4) 0.0456(14) Uani 1 1 d .
H7A H 0.1407 0.4685 0.5078 0.055 Uiso 1 1 calc R
C8A C 0.2074(4) 0.4592(4) 0.6243(4) 0.0362(11) Uani 1 1 d .
C9A C 0.1865(4) 0.3750(4) 0.6849(4) 0.0360(11) Uani 1 1 d .
H9A H 0.1439 0.3507 0.6630 0.043 Uiso 1 1 calc R
C10A C 0.2266(4) 0.3281(4) 0.7745(4) 0.0350(11) Uani 1 1 d .
C11A C 0.0950(4) 0.3124(4) 0.9273(4) 0.0382(12) Uani 1 1 d .
C12A C 0.0540(5) 0.4236(5) 0.8994(5) 0.0535(16) Uani 1 1 d .
H12A H 0.0741 0.4606 0.8469 0.064 Uiso 1 1 calc R
C13A C -0.0158(6) 0.4810(6) 0.9473(6) 0.070(2) Uani 1 1 d .
H13A H -0.0440 0.5563 0.9260 0.084 Uiso 1 1 calc R
C14A C -0.0445(6) 0.4288(7) 1.0262(6) 0.071(2) Uani 1 1 d .
H14A H -0.0913 0.4676 1.0593 0.085 Uiso 1 1 calc R
C15A C -0.0030(5) 0.3186(7) 1.0552(5) 0.0639(19) Uani 1 1 d .
H15A H -0.0200 0.2816 1.1097 0.077 Uiso 1 1 calc R
C16A C 0.0630(5) 0.2619(6) 1.0058(5) 0.0547(16) Uani 1 1 d .
H16A H 0.0872 0.1869 1.0254 0.066 Uiso 1 1 calc R
C21A C 0.0979(4) 0.2014(4) 0.7916(4) 0.0358(11) Uani 1 1 d .
C22A C -0.0003(4) 0.2101(5) 0.8157(5) 0.0473(14) Uani 1 1 d .
H22A H -0.0264 0.2347 0.8639 0.057 Uiso 1 1 calc R
C23A C -0.0590(5) 0.1823(6) 0.7687(5) 0.0597(18) Uani 1 1 d .
H23A H -0.1253 0.1903 0.7844 0.072 Uiso 1 1 calc R
C24A C -0.0217(5) 0.1438(5) 0.7000(5) 0.0523(16) Uani 1 1 d .
H24A H -0.0620 0.1248 0.6689 0.063 Uiso 1 1 calc R
C25A C 0.0751(5) 0.1327(5) 0.6764(4) 0.0455(14) Uani 1 1 d .
H25A H 0.1012 0.1054 0.6295 0.055 Uiso 1 1 calc R
C26A C 0.1338(5) 0.1612(4) 0.7208(4) 0.0389(12) Uani 1 1 d .
H26A H 0.1995 0.1536 0.7034 0.047 Uiso 1 1 calc R
C31A C 0.2795(4) 0.1040(4) 0.9326(4) 0.0361(12) Uani 1 1 d .
C32A C 0.3090(5) 0.0087(5) 0.9137(4) 0.0463(14) Uani 1 1 d .
H32A H 0.2816 0.0105 0.8594 0.056 Uiso 1 1 calc R
C33A C 0.3787(5) -0.0898(5) 0.9744(5) 0.0516(16) Uani 1 1 d .
H33A H 0.3975 -0.1530 0.9604 0.062 Uiso 1 1 calc R
C34A C 0.4194(5) -0.0944(5) 1.0532(5) 0.0514(15) Uani 1 1 d .
H34A H 0.4653 -0.1607 1.0940 0.062 Uiso 1 1 calc R
C35A C 0.3931(5) -0.0020(5) 1.0730(4) 0.0466(14) Uani 1 1 d .
H35A H 0.4213 -0.0052 1.1275 0.056 Uiso 1 1 calc R
C36A C 0.3255(4) 0.0961(5) 1.0135(4) 0.0407(12) Uani 1 1 d .
H36A H 0.3100 0.1587 1.0276 0.049 Uiso 1 1 calc R
Si1B Si 0.61958(10) 0.46254(10) 0.92044(9) 0.0294(3) Uani 1 1 d .
O1B O 0.4846(3) 0.3612(2) 0.8463(2) 0.0295(7) Uani 1 1 d .
O2B O 0.4714(3) 0.2706(3) 1.0103(2) 0.0372(8) Uani 1 1 d .
C1B C 0.4289(4) 0.4683(4) 0.8428(3) 0.0269(9) Uani 1 1 d .
C2B C 0.3322(4) 0.5209(4) 0.7989(3) 0.0280(10) Uani 1 1 d .
C3B C 0.2676(4) 0.6265(4) 0.8012(3) 0.0291(10) Uani 1 1 d .
C4B C 0.1621(4) 0.6842(4) 0.7659(4) 0.0381(12) Uani 1 1 d .
H4B H 0.1317 0.6544 0.7369 0.046 Uiso 1 1 calc R
C5B C 0.1041(5) 0.7822(5) 0.7734(4) 0.0480(14) Uani 1 1 d .
H5B H 0.0344 0.8196 0.7489 0.058 Uiso 1 1 calc R
C6B C 0.1468(5) 0.8278(4) 0.8170(4) 0.0463(14) Uani 1 1 d .
H6B H 0.1060 0.8959 0.8212 0.056 Uiso 1 1 calc R
C7B C 0.2474(4) 0.7742(4) 0.8535(4) 0.0375(12) Uani 1 1 d .
H7B H 0.2754 0.8050 0.8836 0.045 Uiso 1 1 calc R
C8B C 0.3104(4) 0.6723(4) 0.8465(3) 0.0294(10) Uani 1 1 d .
C9B C 0.4145(4) 0.6157(4) 0.8846(4) 0.0328(11) Uani 1 1 d .
H9B H 0.4426 0.6490 0.9118 0.039 Uiso 1 1 calc R
C10B C 0.4776(4) 0.5131(4) 0.8840(3) 0.0284(10) Uani 1 1 d .
C11B C 0.6792(4) 0.5101(4) 0.8170(3) 0.0332(11) Uani 1 1 d .
C12B C 0.6215(5) 0.5885(5) 0.7386(4) 0.0455(14) Uani 1 1 d .
H12B H 0.5489 0.6189 0.7356 0.055 Uiso 1 1 calc R
C13B C 0.6679(6) 0.6234(5) 0.6644(4) 0.0532(16) Uani 1 1 d .
H13B H 0.6271 0.6758 0.6111 0.064 Uiso 1 1 calc R
C14B C 0.7747(6) 0.5809(5) 0.6687(4) 0.0557(17) Uani 1 1 d .
H14B H 0.8068 0.6061 0.6192 0.067 Uiso 1 1 calc R
C15B C 0.8327(6) 0.5028(6) 0.7446(5) 0.065(2) Uani 1 1 d .
H15B H 0.9052 0.4723 0.7470 0.079 Uiso 1 1 calc R
C16B C 0.7860(5) 0.4674(5) 0.8189(4) 0.0534(16) Uani 1 1 d .
H16B H 0.8274 0.4136 0.8714 0.064 Uiso 1 1 calc R
C21B C 0.6259(4) 0.5255(4) 1.0058(4) 0.0347(11) Uani 1 1 d .
C22B C 0.6629(5) 0.6048(5) 0.9876(4) 0.0455(14) Uani 1 1 d .
H22B H 0.6867 0.6261 0.9315 0.055 Uiso 1 1 calc R
C23B C 0.6648(5) 0.6523(5) 1.0515(5) 0.0528(16) Uani 1 1 d .
H23B H 0.6884 0.7063 1.0377 0.063 Uiso 1 1 calc R
C24B C 0.6323(5) 0.6202(6) 1.1342(5) 0.0576(17) Uani 1 1 d .
H24B H 0.6341 0.6519 1.1774 0.069 Uiso 1 1 calc R
C25B C 0.5971(6) 0.5417(6) 1.1540(5) 0.0587(18) Uani 1 1 d .
H25B H 0.5757 0.5190 1.2111 0.070 Uiso 1 1 calc R
C26B C 0.5931(5) 0.4963(5) 1.0901(4) 0.0505(15) Uani 1 1 d .
H26B H 0.5673 0.4439 1.1042 0.061 Uiso 1 1 calc R
C31B C 0.6991(4) 0.3153(4) 0.9723(4) 0.0348(11) Uani 1 1 d .
C32B C 0.7591(4) 0.2723(5) 1.0547(4) 0.0446(14) Uani 1 1 d .
H32B H 0.7568 0.3177 1.0867 0.054 Uiso 1 1 calc R
C33B C 0.8232(5) 0.1618(5) 1.0910(5) 0.0592(18) Uani 1 1 d .
H33B H 0.8634 0.1342 1.1468 0.071 Uiso 1 1 calc R
C34B C 0.8273(5) 0.0946(5) 1.0459(5) 0.063(2) Uani 1 1 d .
H34B H 0.8692 0.0206 1.0710 0.075 Uiso 1 1 calc R
C35B C 0.7696(5) 0.1353(5) 0.9630(5) 0.0583(17) Uani 1 1 d .
H35B H 0.7722 0.0886 0.9322 0.070 Uiso 1 1 calc R
C36B C 0.7086(4) 0.2431(4) 0.9253(4) 0.0428(13) Uani 1 1 d .
H36B H 0.6726 0.2699 0.8676 0.051 Uiso 1 1 calc R
P1B P 0.69043(10) -0.10970(9) 1.17291(8) 0.0297(3) Uani 1 1 d .
Si1C Si 1.01419(10) -0.25643(10) 1.10587(9) 0.0295(3) Uani 1 1 d .
O1C O 0.8151(3) -0.1616(3) 1.1997(2) 0.0308(7) Uani 1 1 d .
O2C O 0.6528(3) 0.0015(3) 1.1715(3) 0.0440(10) Uani 1 1 d .
C1C C 0.8746(4) -0.2685(4) 1.2448(3) 0.0279(10) Uani 1 1 d .
C2C C 0.8566(4) -0.3133(4) 1.3308(3) 0.0304(10) Uani 1 1 d .
C3C C 0.9122(4) -0.4255(4) 1.3753(4) 0.0336(11) Uani 1 1 d .
C4C C 0.8904(5) -0.4804(4) 1.4603(4) 0.0410(13) Uani 1 1 d .
H4C H 0.8371 -0.4421 1.4895 0.049 Uiso 1 1 calc R
C5C C 0.9465(6) -0.5880(5) 1.4998(4) 0.0564(17) Uani 1 1 d .
H5C H 0.9302 -0.6235 1.5555 0.068 Uiso 1 1 calc R
C6C C 1.0280(6) -0.6471(4) 1.4591(5) 0.0572(18) Uani 1 1 d .
H6C H 1.0673 -0.7210 1.4884 0.069 Uiso 1 1 calc R
C7C C 1.0504(5) -0.5977(4) 1.3771(4) 0.0504(15) Uani 1 1 d .
H7C H 1.1046 -0.6376 1.3496 0.060 Uiso 1 1 calc R
C8C C 0.9926(4) -0.4871(4) 1.3334(4) 0.0370(12) Uani 1 1 d .
C9C C 1.0165(4) -0.4329(4) 1.2494(4) 0.0373(12) Uani 1 1 d .
H9C H 1.0730 -0.4725 1.2238 0.045 Uiso 1 1 calc R
C10C C 0.9611(4) -0.3251(4) 1.2038(3) 0.0287(10) Uani 1 1 d .
C11C C 1.0501(4) -0.1596(4) 1.1366(4) 0.0331(11) Uani 1 1 d .
C12C C 1.0252(4) -0.1339(4) 1.2144(4) 0.0397(12) Uani 1 1 d .
H12C H 0.9887 -0.1659 1.2549 0.048 Uiso 1 1 calc R
C13C C 1.0534(5) -0.0614(5) 1.2334(5) 0.0538(16) Uani 1 1 d .
H13C H 1.0355 -0.0450 1.2867 0.065 Uiso 1 1 calc R
C14C C 1.1064(5) -0.0135(5) 1.1765(6) 0.0599(19) Uani 1 1 d .
H14C H 1.1231 0.0372 1.1893 0.072 Uiso 1 1 calc R
C15C C 1.1356(5) -0.0405(5) 1.0992(5) 0.0569(18) Uani 1 1 d .
H15C H 1.1741 -0.0100 1.0602 0.068 Uiso 1 1 calc R
C16C C 1.1072(4) -0.1130(4) 1.0803(4) 0.0446(14) Uani 1 1 d .
H16C H 1.1271 -0.1311 1.0280 0.054 Uiso 1 1 calc R
C21C C 1.1396(4) -0.3618(4) 1.0892(4) 0.0339(11) Uani 1 1 d .
C22C C 1.2295(5) -0.3884(5) 1.1377(5) 0.0544(17) Uani 1 1 d .
H22C H 1.2278 -0.3536 1.1793 0.065 Uiso 1 1 calc R
C23C C 1.3230(5) -0.4647(5) 1.1276(6) 0.0614(19) Uani 1 1 d .
H23C H 1.3844 -0.4788 1.1596 0.074 Uiso 1 1 calc R
C24C C 1.3254(5) -0.5207(4) 1.0695(5) 0.0500(16) Uani 1 1 d .
H24C H 1.3878 -0.5751 1.0636 0.060 Uiso 1 1 calc R
C25C C 1.2369(6) -0.4954(5) 1.0222(5) 0.0507(15) Uani 1 1 d .
H25C H 1.2381 -0.5316 0.9819 0.061 Uiso 1 1 calc R
C26C C 1.1434(5) -0.4168(4) 1.0313(4) 0.0407(12) Uani 1 1 d .
H26C H 1.0824 -0.4012 0.9977 0.049 Uiso 1 1 calc R
C31C C 0.9263(4) -0.1940(4) 0.9987(3) 0.0329(11) Uani 1 1 d .
C32C C 0.8685(5) -0.2436(5) 0.9811(4) 0.0450(13) Uani 1 1 d .
H32C H 0.8683 -0.3040 1.0263 0.054 Uiso 1 1 calc R
C33C C 0.8114(5) -0.2065(5) 0.8990(5) 0.0552(17) Uani 1 1 d .
H33C H 0.7731 -0.2419 0.8888 0.066 Uiso 1 1 calc R
C34C C 0.8102(5) -0.1187(5) 0.8324(5) 0.0511(15) Uani 1 1 d .
H34C H 0.7719 -0.0943 0.7761 0.061 Uiso 1 1 calc R
C35C C 0.8647(5) -0.0664(5) 0.8476(4) 0.0477(14) Uani 1 1 d .
H35C H 0.8625 -0.0049 0.8022 0.057 Uiso 1 1 calc R
C36C C 0.9227(5) -0.1035(4) 0.9291(4) 0.0415(13) Uani 1 1 d .
H36C H 0.9607 -0.0674 0.9383 0.050 Uiso 1 1 calc R
Si1D Si 0.45981(10) -0.09699(11) 1.37472(10) 0.0307(3) Uani 1 1 d .
O1D O 0.6507(2) -0.1778(3) 1.2586(2) 0.0294(7) Uani 1 1 d .
O2D O 0.6662(3) -0.1321(3) 1.0942(2) 0.0442(9) Uani 1 1 d .
C1D C 0.6799(4) -0.1836(4) 1.3441(3) 0.0291(10) Uani 1 1 d .
C2D C 0.7812(4) -0.2432(4) 1.3778(3) 0.0282(10) Uani 1 1 d .
C3D C 0.8170(4) -0.2356(4) 1.4590(3) 0.0312(10) Uani 1 1 d .
C4D C 0.9223(4) -0.2814(5) 1.4916(4) 0.0426(13) Uani 1 1 d .
H4D H 0.9725 -0.3218 1.4616 0.051 Uiso 1 1 calc R
C5D C 0.9519(5) -0.2678(6) 1.5660(5) 0.0585(18) Uani 1 1 d .
H5D H 1.0227 -0.2990 1.5865 0.070 Uiso 1 1 calc R
C6D C 0.8797(5) -0.2082(6) 1.6135(5) 0.0578(17) Uani 1 1 d .
H6D H 0.9015 -0.2008 1.6656 0.069 Uiso 1 1 calc R
C7D C 0.7786(5) -0.1620(6) 1.5825(4) 0.0520(15) Uani 1 1 d .
H7D H 0.7302 -0.1210 1.6131 0.062 Uiso 1 1 calc R
C8D C 0.7425(4) -0.1735(4) 1.5042(4) 0.0369(12) Uani 1 1 d .
C9D C 0.6367(4) -0.1292(4) 1.4735(4) 0.0350(11) Uani 1 1 d .
H9D H 0.5879 -0.0962 1.5085 0.042 Uiso 1 1 calc R
C10D C 0.6015(4) -0.1320(4) 1.3943(3) 0.0311(10) Uani 1 1 d .
C11D C 0.4042(4) -0.0946(4) 1.4843(3) 0.0328(11) Uani 1 1 d .
C12D C 0.3725(5) -0.0021(5) 1.5097(4) 0.0479(14) Uani 1 1 d .
H12D H 0.3830 0.0568 1.4722 0.058 Uiso 1 1 calc R
C13D C 0.3271(5) 0.0050(5) 1.5867(5) 0.0544(16) Uani 1 1 d .
H13D H 0.3064 0.0683 1.6009 0.065 Uiso 1 1 calc R
C14D C 0.3114(5) -0.0807(6) 1.6438(4) 0.0570(17) Uani 1 1 d .
H14D H 0.2802 -0.0763 1.6969 0.068 Uiso 1 1 calc R
C15D C 0.3425(6) -0.1727(6) 1.6213(5) 0.0579(18) Uani 1 1 d .
H15D H 0.3333 -0.2320 1.6598 0.069 Uiso 1 1 calc R
C16D C 0.3865(5) -0.1781(5) 1.5433(4) 0.0472(14) Uani 1 1 d .
H16D H 0.4057 -0.2412 1.5291 0.057 Uiso 1 1 calc R
C21D C 0.4470(4) -0.2069(4) 1.3453(4) 0.0348(11) Uani 1 1 d .
C22D C 0.3621(5) -0.1856(5) 1.2906(5) 0.0526(16) Uani 1 1 d .
H22D H 0.3146 -0.1141 1.2620 0.063 Uiso 1 1 calc R
C23D C 0.3453(6) -0.2679(6) 1.2767(6) 0.064(2) Uani 1 1 d .
H23D H 0.2862 -0.2518 1.2402 0.077 Uiso 1 1 calc R
C24D C 0.4141(6) -0.3707(5) 1.3160(5) 0.0556(17) Uani 1 1 d .
H24D H 0.4026 -0.4260 1.3066 0.067 Uiso 1 1 calc R
C25D C 0.5004(6) -0.3957(5) 1.3694(5) 0.0587(18) Uani 1 1 d .
H25D H 0.5489 -0.4673 1.3957 0.070 Uiso 1 1 calc R
C26D C 0.5149(5) -0.3127(4) 1.3840(4) 0.0470(14) Uani 1 1 d .
H26D H 0.5734 -0.3298 1.4217 0.056 Uiso 1 1 calc R
C31D C 0.3784(4) 0.0408(4) 1.2953(4) 0.0353(11) Uani 1 1 d .
C32D C 0.2706(4) 0.0811(5) 1.2948(4) 0.0459(14) Uani 1 1 d .
H32D H 0.2418 0.0369 1.3316 0.055 Uiso 1 1 calc R
C33D C 0.2059(5) 0.1837(5) 1.2416(5) 0.0561(17) Uani 1 1 d .
H33D H 0.1338 0.2091 1.2424 0.067 Uiso 1 1 calc R
C34D C 0.2474(5) 0.2484(5) 1.1877(4) 0.0536(16) Uani 1 1 d .
H34D H 0.2037 0.3188 1.1520 0.064 Uiso 1 1 calc R
C35D C 0.3521(5) 0.2108(5) 1.1856(5) 0.0517(16) Uani 1 1 d .
H35D H 0.3801 0.2550 1.1475 0.062 Uiso 1 1 calc R
C36D C 0.4177(5) 0.1071(4) 1.2400(4) 0.0440(14) Uani 1 1 d .
H36D H 0.4897 0.0824 1.2387 0.053 Uiso 1 1 calc R
O301 O 0.9586(11) -0.8207(12) 1.2876(9) 0.245(6) Uiso 1 1 d D
C302 C 0.8315(11) -0.6847(10) 1.3353(10) 0.170(6) Uiso 1 1 d D
H30A H 0.8334 -0.6344 1.2781 0.256 Uiso 1 1 calc R
H30B H 0.8392 -0.6599 1.3840 0.256 Uiso 1 1 calc R
H30C H 0.7659 -0.6895 1.3355 0.256 Uiso 1 1 calc R
C303 C 0.9164(11) -0.7907(10) 1.3480(9) 0.151(5) Uiso 1 1 d D
O304 O 0.9524(8) -0.8502(8) 1.4292(7) 0.162(4) Uiso 1 1 d D
C305 C 1.0465(10) -0.9514(10) 1.4451(10) 0.157(6) Uiso 1 1 d D
H30D H 1.0589 -0.9682 1.3889 0.188 Uiso 1 1 calc R
H30E H 1.1063 -0.9430 1.4637 0.188 Uiso 1 1 calc R
C306 C 1.0361(14) -1.0353(12) 1.5114(12) 0.194(7) Uiso 1 1 d D
H30F H 1.0211 -1.0175 1.5663 0.291 Uiso 1 1 calc R
H30G H 1.1000 -1.1000 1.5231 0.291 Uiso 1 1 calc R
H30H H 0.9799 -1.0469 1.4912 0.291 Uiso 1 1 calc R
O401 O 0.7114(14) 0.1981(12) 0.6996(10) 0.256(7) Uiso 1 1 d D
C402 C 0.7390(9) 0.1282(8) 0.5792(8) 0.108(3) Uiso 1 1 d D
H40A H 0.7967 0.0644 0.6167 0.162 Uiso 1 1 calc R
H40B H 0.7585 0.1514 0.5191 0.162 Uiso 1 1 calc R
H40C H 0.6800 0.1124 0.5757 0.162 Uiso 1 1 calc R
C403 C 0.7112(16) 0.2151(10) 0.6192(10) 0.193(8) Uiso 1 1 d D
O404 O 0.6860(11) 0.3093(10) 0.5669(9) 0.239(6) Uiso 1 1 d D
C405 C 0.6613(9) 0.3875(9) 0.6191(9) 0.128(4) Uiso 1 1 d D
H40D H 0.6993 0.3496 0.6796 0.153 Uiso 1 1 calc R
H40E H 0.6829 0.4442 0.5881 0.153 Uiso 1 1 calc R
C406 C 0.5540(8) 0.4329(9) 0.6258(8) 0.111(3) Uiso 1 1 d D
H40F H 0.5171 0.4336 0.5748 0.166 Uiso 1 1 calc R
H40G H 0.5318 0.5058 0.6256 0.166 Uiso 1 1 calc R
H40H H 0.5392 0.3907 0.6814 0.166 Uiso 1 1 calc R

loop_
_atom_site_aniso_label
_atom_site_aniso_U_11
_atom_site_aniso_U_22
_atom_site_aniso_U_33
_atom_site_aniso_U_23
_atom_site_aniso_U_13
_atom_site_aniso_U_12
Na1 0.0668(16) 0.0322(11) 0.0378(13) -0.0086(9) 0.0007(11) -0.0153(11)
O101 0.074(3) 0.080(3) 0.052(3) -0.033(2) 0.008(2) -0.029(3)
C102 0.088(5) 0.070(4) 0.080(5) -0.033(4) -0.017(4) -0.028(4)
C103 0.061(4) 0.064(4) 0.055(4) -0.020(3) -0.004(3) -0.025(3)
O104 0.143(5) 0.070(3) 0.062(3) -0.020(3) -0.016(3) -0.039(4)
C105 0.147(7) 0.077(5) 0.082(6) -0.035(4) -0.002(5) -0.047(5)
C106 0.128(8) 0.095(6) 0.141(8) -0.035(6) 0.007(6) -0.037(6)
Na2 0.0437(12) 0.0304(10) 0.0431(13) -0.0058(9) -0.0070(10) -0.0120(9)
O201 0.104(4) 0.067(3) 0.048(3) -0.021(2) 0.003(3) -0.044(3)
C202 0.115(6) 0.081(5) 0.085(6) -0.017(4) -0.015(5) -0.057(5)
C203 0.109(6) 0.068(4) 0.060(4) -0.027(4) 0.006(4) -0.051(4)
O204 0.179(7) 0.123(5) 0.081(5) -0.042(4) 0.017(5) -0.044(5)
C205 0.185(10) 0.160(10) 0.171(10) -0.067(8) 0.051(8) -0.041(7)
C206 0.289(16) 0.287(15) 0.296(16) -0.086(10) 0.039(10) -0.135(11)
P1A 0.0314(6) 0.0240(5) 0.0289(6) -0.0066(5) 0.0012(5) -0.0099(5)
Si1A 0.0344(7) 0.0298(6) 0.0377(8) -0.0124(6) 0.0031(6) -0.0157(6)
O1A 0.0335(18) 0.0296(16) 0.0248(17) -0.0053(13) 0.0000(14) -0.0135(15)
O2A 0.044(2) 0.0269(17) 0.055(3) -0.0153(17) 0.0084(19) -0.0125(16)
C1A 0.029(2) 0.031(2) 0.032(3) -0.014(2) 0.004(2) -0.012(2)
C2A 0.025(2) 0.027(2) 0.029(3) -0.0061(19) -0.0029(19) -0.0071(19)
C3A 0.029(2) 0.031(2) 0.029(3) -0.009(2) -0.001(2) -0.011(2)
C4A 0.047(3) 0.038(3) 0.035(3) -0.010(2) 0.005(2) -0.021(3)
C5A 0.049(3) 0.047(3) 0.037(3) -0.003(3) 0.000(3) -0.020(3)
C6A 0.050(3) 0.056(3) 0.028(3) -0.006(3) -0.006(3) -0.019(3)
C7A 0.041(3) 0.052(3) 0.040(3) -0.013(3) -0.007(3) -0.016(3)
C8A 0.034(3) 0.035(2) 0.033(3) -0.008(2) -0.002(2) -0.010(2)
C9A 0.034(3) 0.035(3) 0.041(3) -0.013(2) -0.003(2) -0.016(2)
C10A 0.037(3) 0.029(2) 0.040(3) -0.010(2) 0.001(2) -0.016(2)
C11A 0.039(3) 0.040(3) 0.041(3) -0.022(2) 0.005(2) -0.017(2)
C12A 0.053(4) 0.038(3) 0.074(5) -0.025(3) 0.014(3) -0.020(3)
C13A 0.050(4) 0.060(4) 0.107(7) -0.049(4) 0.019(4) -0.016(3)
C14A 0.048(4) 0.089(6) 0.083(6) -0.058(5) 0.011(4) -0.016(4)
C15A 0.052(4) 0.091(6) 0.048(4) -0.030(4) 0.012(3) -0.025(4)
C16A 0.051(4) 0.053(4) 0.050(4) -0.015(3) 0.014(3) -0.015(3)
C21A 0.029(3) 0.033(2) 0.044(3) -0.010(2) -0.001(2) -0.015(2)
C22A 0.037(3) 0.053(3) 0.064(4) -0.027(3) 0.012(3) -0.024(3)
C23A 0.042(3) 0.074(5) 0.079(5) -0.036(4) 0.010(3) -0.032(3)
C24A 0.051(4) 0.056(4) 0.064(4) -0.026(3) -0.004(3) -0.031(3)
C25A 0.051(4) 0.041(3) 0.044(3) -0.016(3) 0.002(3) -0.019(3)
C26A 0.043(3) 0.041(3) 0.040(3) -0.016(2) 0.004(2) -0.023(2)
C31A 0.036(3) 0.032(2) 0.047(3) -0.017(2) 0.012(2) -0.019(2)
C32A 0.047(3) 0.040(3) 0.050(4) -0.020(3) -0.003(3) -0.013(3)
C33A 0.043(3) 0.039(3) 0.068(4) -0.023(3) -0.004(3) -0.009(3)
C34A 0.046(3) 0.042(3) 0.055(4) -0.011(3) -0.003(3) -0.011(3)
C35A 0.045(3) 0.045(3) 0.042(3) -0.006(3) -0.003(3) -0.019(3)
C36A 0.044(3) 0.039(3) 0.043(3) -0.012(2) 0.003(2) -0.023(2)
Si1B 0.0282(7) 0.0276(6) 0.0310(7) -0.0077(5) 0.0007(5) -0.0118(5)
O1B 0.0295(17) 0.0216(15) 0.0357(19) -0.0101(13) 0.0038(14) -0.0088(13)
O2B 0.038(2) 0.0411(19) 0.0295(19) -0.0090(15) 0.0022(16) -0.0166(17)
C1B 0.030(2) 0.024(2) 0.025(2) -0.0049(17) 0.0015(19) -0.0117(19)
C2B 0.030(2) 0.027(2) 0.023(2) -0.0038(18) 0.0017(19) -0.012(2)
C3B 0.029(2) 0.028(2) 0.028(2) -0.0048(19) 0.0015(19) -0.013(2)
C4B 0.034(3) 0.034(3) 0.045(3) -0.016(2) -0.001(2) -0.010(2)
C5B 0.034(3) 0.044(3) 0.050(4) -0.012(3) -0.006(3) -0.004(2)
C6B 0.041(3) 0.030(3) 0.063(4) -0.020(3) 0.006(3) -0.006(2)
C7B 0.033(3) 0.035(3) 0.041(3) -0.012(2) 0.003(2) -0.013(2)
C8B 0.032(2) 0.025(2) 0.031(3) -0.0077(19) 0.001(2) -0.013(2)
C9B 0.032(3) 0.028(2) 0.038(3) -0.009(2) -0.002(2) -0.014(2)
C10B 0.023(2) 0.028(2) 0.030(3) -0.0055(19) -0.0012(19) -0.0096(19)
C11B 0.036(3) 0.032(2) 0.032(3) -0.009(2) 0.009(2) -0.016(2)
C12B 0.037(3) 0.045(3) 0.043(3) -0.003(3) 0.001(3) -0.014(3)
C13B 0.068(4) 0.047(3) 0.033(3) -0.001(3) 0.002(3) -0.022(3)
C14B 0.067(4) 0.060(4) 0.043(4) -0.014(3) 0.025(3) -0.033(4)
C15B 0.049(4) 0.082(5) 0.055(4) -0.013(4) 0.022(3) -0.027(4)
C16B 0.041(3) 0.056(4) 0.044(4) -0.001(3) 0.004(3) -0.014(3)
C21B 0.030(3) 0.034(2) 0.040(3) -0.015(2) -0.002(2) -0.010(2)
C22B 0.045(3) 0.041(3) 0.052(4) -0.013(3) 0.002(3) -0.021(3)
C23B 0.057(4) 0.054(4) 0.063(4) -0.036(3) 0.011(3) -0.026(3)
C24B 0.059(4) 0.064(4) 0.065(5) -0.045(4) 0.008(3) -0.023(3)
C25B 0.070(5) 0.073(5) 0.048(4) -0.033(3) 0.026(3) -0.036(4)
C26B 0.061(4) 0.052(3) 0.051(4) -0.022(3) 0.019(3) -0.033(3)
C31B 0.028(2) 0.036(3) 0.037(3) -0.006(2) 0.005(2) -0.015(2)
C32B 0.037(3) 0.042(3) 0.046(3) -0.006(3) -0.002(3) -0.014(3)
C33B 0.043(3) 0.046(3) 0.055(4) 0.005(3) -0.004(3) -0.002(3)
C34B 0.043(4) 0.035(3) 0.079(5) -0.005(3) 0.006(4) 0.002(3)
C35B 0.047(4) 0.041(3) 0.078(5) -0.024(3) 0.008(3) -0.008(3)
C36B 0.034(3) 0.036(3) 0.051(4) -0.015(2) 0.006(3) -0.008(2)
P1B 0.0283(6) 0.0291(6) 0.0261(6) -0.0052(5) 0.0023(5) -0.0097(5)
Si1C 0.0290(7) 0.0277(6) 0.0311(7) -0.0116(5) 0.0070(6) -0.0105(5)
O1C 0.0288(17) 0.0260(16) 0.0315(19) -0.0035(14) 0.0049(14) -0.0107(14)
O2C 0.037(2) 0.0296(18) 0.057(3) -0.0115(17) 0.0111(19) -0.0093(16)
C1C 0.027(2) 0.026(2) 0.031(3) -0.0091(19) 0.0017(19) -0.0111(19)
C2C 0.031(2) 0.028(2) 0.030(3) -0.0094(19) 0.003(2) -0.011(2)
C3C 0.037(3) 0.029(2) 0.032(3) -0.010(2) 0.004(2) -0.012(2)
C4C 0.046(3) 0.034(3) 0.037(3) -0.005(2) 0.006(2) -0.016(2)
C5C 0.083(5) 0.042(3) 0.040(3) -0.002(3) 0.011(3) -0.032(3)
C6C 0.077(5) 0.023(2) 0.054(4) -0.002(2) 0.006(4) -0.013(3)
C7C 0.062(4) 0.028(3) 0.051(4) -0.014(2) 0.007(3) -0.009(3)
C8C 0.041(3) 0.023(2) 0.042(3) -0.010(2) 0.001(2) -0.010(2)
C9C 0.040(3) 0.031(2) 0.039(3) -0.016(2) 0.009(2) -0.011(2)
C10C 0.026(2) 0.026(2) 0.031(3) -0.0074(19) 0.0020(19) -0.0096(19)
C11C 0.024(2) 0.026(2) 0.046(3) -0.014(2) 0.003(2) -0.0066(19)
C12C 0.039(3) 0.041(3) 0.043(3) -0.014(2) 0.003(2) -0.020(2)
C13C 0.058(4) 0.051(3) 0.062(4) -0.036(3) -0.001(3) -0.018(3)
C14C 0.050(4) 0.039(3) 0.097(6) -0.023(3) -0.011(4) -0.023(3)
C15C 0.050(4) 0.044(3) 0.082(5) -0.018(3) 0.007(4) -0.028(3)
C16C 0.043(3) 0.039(3) 0.054(4) -0.014(3) 0.009(3) -0.021(3)
C21C 0.031(3) 0.032(2) 0.038(3) -0.015(2) 0.013(2) -0.011(2)
C22C 0.035(3) 0.050(3) 0.078(5) -0.041(3) 0.001(3) -0.003(3)
C23C 0.036(3) 0.052(4) 0.089(6) -0.034(4) 0.004(3) -0.004(3)
C24C 0.049(4) 0.033(3) 0.060(4) -0.016(3) 0.027(3) -0.011(3)
C25C 0.065(4) 0.037(3) 0.051(4) -0.023(3) 0.023(3) -0.018(3)
C26C 0.047(3) 0.043(3) 0.036(3) -0.022(2) 0.007(2) -0.017(3)
C31C 0.029(2) 0.036(2) 0.031(3) -0.013(2) 0.010(2) -0.010(2)
C32C 0.044(3) 0.044(3) 0.044(3) -0.007(3) 0.001(3) -0.021(3)
C33C 0.054(4) 0.061(4) 0.053(4) -0.011(3) -0.009(3) -0.031(3)
C34C 0.046(3) 0.054(4) 0.046(4) -0.015(3) -0.003(3) -0.014(3)
C35C 0.057(4) 0.039(3) 0.037(3) -0.006(2) 0.008(3) -0.016(3)
C36C 0.049(3) 0.035(3) 0.038(3) -0.012(2) 0.005(3) -0.016(3)
Si1D 0.0291(7) 0.0316(6) 0.0311(7) -0.0100(6) 0.0053(6) -0.0131(6)
O1D 0.0299(17) 0.0346(17) 0.0237(17) -0.0081(14) 0.0037(14) -0.0149(15)
O2D 0.048(2) 0.059(2) 0.0242(19) -0.0122(17) 0.0021(17) -0.023(2)
C1D 0.036(3) 0.029(2) 0.022(2) -0.0058(18) 0.001(2) -0.016(2)
C2D 0.035(3) 0.031(2) 0.021(2) -0.0067(18) 0.0030(19) -0.018(2)
C3D 0.034(3) 0.033(2) 0.025(2) -0.0092(19) 0.001(2) -0.014(2)
C4D 0.037(3) 0.051(3) 0.038(3) -0.013(3) 0.001(2) -0.018(3)
C5D 0.043(3) 0.082(5) 0.053(4) -0.029(4) -0.005(3) -0.023(4)
C6D 0.055(4) 0.089(5) 0.048(4) -0.043(4) 0.001(3) -0.033(4)
C7D 0.056(4) 0.070(4) 0.036(3) -0.028(3) 0.006(3) -0.026(3)
C8D 0.040(3) 0.043(3) 0.030(3) -0.013(2) 0.004(2) -0.019(2)
C9D 0.037(3) 0.040(3) 0.030(3) -0.018(2) 0.012(2) -0.015(2)
C10D 0.030(2) 0.032(2) 0.032(3) -0.010(2) 0.003(2) -0.014(2)
C11D 0.029(2) 0.042(3) 0.028(3) -0.012(2) 0.006(2) -0.016(2)
C12D 0.052(4) 0.044(3) 0.053(4) -0.023(3) 0.021(3) -0.021(3)
C13D 0.059(4) 0.055(4) 0.055(4) -0.027(3) 0.026(3) -0.025(3)
C14D 0.059(4) 0.080(5) 0.037(3) -0.026(3) 0.023(3) -0.032(4)
C15D 0.080(5) 0.058(4) 0.046(4) -0.014(3) 0.025(4) -0.043(4)
C16D 0.054(4) 0.041(3) 0.050(4) -0.014(3) 0.016(3) -0.025(3)
C21D 0.035(3) 0.039(3) 0.037(3) -0.018(2) 0.011(2) -0.018(2)
C22D 0.050(4) 0.044(3) 0.062(4) -0.013(3) -0.009(3) -0.021(3)
C23D 0.065(5) 0.067(5) 0.083(6) -0.036(4) 0.001(4) -0.041(4)
C24D 0.072(5) 0.055(4) 0.067(5) -0.035(3) 0.019(4) -0.042(4)
C25D 0.072(5) 0.029(3) 0.068(5) -0.018(3) 0.004(4) -0.014(3)
C26D 0.050(3) 0.038(3) 0.054(4) -0.022(3) 0.000(3) -0.014(3)
C31D 0.031(3) 0.034(2) 0.035(3) -0.008(2) 0.001(2) -0.011(2)
C32D 0.035(3) 0.040(3) 0.051(4) -0.004(3) 0.001(3) -0.014(2)
C33D 0.035(3) 0.053(4) 0.064(4) -0.013(3) 0.003(3) -0.008(3)
C34D 0.058(4) 0.037(3) 0.043(4) -0.005(3) 0.001(3) -0.004(3)
C35D 0.057(4) 0.035(3) 0.057(4) -0.011(3) 0.019(3) -0.019(3)
C36D 0.046(3) 0.039(3) 0.051(4) -0.017(3) 0.020(3) -0.021(3)

loop_
_atom_type_symbol
_atom_type_description
_atom_type_scat_dispersion_real
_atom_type_scat_dispersion_imag
_atom_type_scat_source
C C 0.0033 0.0016 'International Tables Vol C Tables 4.2.6.8 and 6.1.1.4'
H H 0.0000 0.0000 'International Tables Vol C Tables 4.2.6.8 and 6.1.1.4'
O O 0.0106 0.0060 'International Tables Vol C Tables 4.2.6.8 and 6.1.1.4'
Na Na 0.0362 0.0249 'International Tables Vol C Tables 4.2.6.8 and 6.1.1.4'
Si Si 0.0817 0.0704 'International Tables Vol C Tables 4.2.6.8 and 6.1.1.4'
P P 0.1023 0.0942 'International Tables Vol C Tables 4.2.6.8 and 6.1.1.4'

loop_
_geom_angle_atom_site_label_1
_geom_angle_atom_site_label_2
_geom_angle_atom_site_label_3
_geom_angle
O2A Na1 O2D 140.03(19)
O2A Na1 O101 100.07(19)
O2D Na1 O101 117.8(2)
O2A Na1 C35A 96.34(17)
O2D Na1 C35A 83.59(17)
O101 Na1 C35A 109.1(2)
O2A Na1 C34A 117.04(18)
O2D Na1 C34A 78.32(17)
O101 Na1 C34A 88.6(2)
C35A Na1 C34A 26.39(17)
O2A Na1 P1B 119.22(14)
O2D Na1 P1B 21.26(11)
O101 Na1 P1B 138.88(16)
C35A Na1 P1B 79.78(13)
C34A Na1 P1B 84.25(14)
O2A Na1 Na2 63.03(12)
O2D Na1 Na2 77.13(13)
O101 Na1 Na2 158.99(16)
C35A Na1 Na2 86.22(14)
C34A Na1 Na2 109.85(15)
P1B Na1 Na2 56.19(5)
C103 O101 Na1 163.4(5)
C103 C102 H10A 109.5
C103 C102 H10B 109.5
H10A C102 H10B 109.5
C103 C102 H10C 109.5
H10A C102 H10C 109.5
H10B C102 H10C 109.5
O101 C103 O104 123.9(6)
O101 C103 C102 123.1(6)
O104 C103 C102 113.0(6)
C103 O104 C105 116.8(6)
C106 C105 O104 109.9(8)
C106 C105 H10D 109.7
O104 C105 H10D 109.7
C106 C105 H10E 109.7
O104 C105 H10E 109.7
H10D C105 H10E 108.2
C105 C106 H10F 109.5
C105 C106 H10G 109.5
H10F C106 H10G 109.5
C105 C106 H10H 109.5
H10F C106 H10H 109.5
H10G C106 H10H 109.5
O2C Na2 O2B 118.47(18)
O2C Na2 O201 100.66(19)
O2B Na2 O201 109.91(19)
O2C Na2 C33B 99.43(17)
O2B Na2 C33B 131.21(18)
O201 Na2 C33B 90.2(2)
O2C Na2 C32B 126.97(17)
O2B Na2 C32B 108.64(16)
O201 Na2 C32B 84.0(2)
C33B Na2 C32B 27.57(16)
O2C Na2 C34B 84.97(17)
O2B Na2 C34B 123.8(2)
O201 Na2 C34B 114.7(2)
C33B Na2 C34B 26.4(2)
C32B Na2 C34B 47.44(19)
O2C Na2 C31B 139.64(17)
O2B Na2 C31B 84.02(15)
O201 Na2 C31B 101.96(18)
C33B Na2 C31B 47.80(16)
C32B Na2 C31B 26.61(15)
C34B Na2 C31B 55.22(16)
O2C Na2 C35B 94.88(17)
O2B Na2 C35B 97.99(18)
O201 Na2 C35B 135.8(2)
C33B Na2 C35B 46.2(2)
C32B Na2 C35B 54.18(19)
C34B Na2 C35B 26.13(19)
C31B Na2 C35B 46.58(16)
O2C Na2 P1A 111.55(14)
O2B Na2 P1A 20.75(10)
O201 Na2 P1A 130.25(16)
C33B Na2 P1A 119.11(16)
C32B Na2 P1A 103.72(13)
C34B Na2 P1A 105.24(17)
C31B Na2 P1A 77.13(11)
C35B Na2 P1A 79.11(15)
O2C Na2 Na1 59.48(13)
O2B Na2 Na1 70.39(12)
O201 Na2 Na1 152.83(15)
C33B Na2 Na1 110.16(18)
C32B Na2 Na1 122.29(16)
C34B Na2 Na1 83.81(18)
C31B Na2 Na1 105.05(13)
C35B Na2 Na1 68.55(15)
P1A Na2 Na1 55.07(5)
C203 O201 Na2 129.5(5)
C203 C202 H20A 109.5
C203 C202 H20B 109.5
H20A C202 H20B 109.5
C203 C202 H20C 109.5
H20A C202 H20C 109.5
H20B C202 H20C 109.5
O201 C203 O204 122.7(7)
O201 C203 C202 123.5(7)
O204 C203 C202 113.8(7)
C203 O204 C205 115.5(8)
C206 C205 O204 112.7(12)
C206 C205 H20D 109.1
O204 C205 H20D 109.1
C206 C205 H20E 109.1
O204 C205 H20E 109.1
H20D C205 H20E 107.8
C205 C206 H20F 109.5
C205 C206 H20G 109.5
H20F C206 H20G 109.5
C205 C206 H20H 109.5
H20F C206 H20H 109.5
H20G C206 H20H 109.5
O2A P1A O2B 120.2(2)
O2A P1A O1B 106.3(2)
O2B P1A O1B 110.1(2)
O2A P1A O1A 111.1(2)
O2B P1A O1A 105.4(2)
O1B P1A O1A 102.27(17)
O2A P1A Na2 92.80(17)
O2B P1A Na2 31.88(16)
O1B P1A Na2 107.04(14)
O1A P1A Na2 134.79(14)
C31A Si1A C11A 109.5(3)
C31A Si1A C21A 106.6(2)
C11A Si1A C21A 108.5(2)
C31A Si1A C10A 117.5(2)
C11A Si1A C10A 106.2(2)
C21A Si1A C10A 108.3(2)
C1A O1A P1A 120.3(3)
P1A O2A Na1 138.2(3)
O1A C1A C2A 118.8(4)
O1A C1A C10A 118.1(4)
C2A C1A C10A 122.8(5)
C1A C2A C3A 118.5(4)
C1A C2A C2B 118.7(4)
C3A C2A C2B 122.8(4)
C2A C3A C8A 119.6(4)
C2A C3A C4A 122.7(5)
C8A C3A C4A 117.6(5)
C5A C4A C3A 120.8(5)
C5A C4A H4A 119.6
C3A C4A H4A 119.6
C4A C5A C6A 121.5(5)
C4A C5A H5A 119.2
C6A C5A H5A 119.2
C7A C6A C5A 119.4(5)
C7A C6A H6A 120.3
C5A C6A H6A 120.3
C6A C7A C8A 121.3(5)
C6A C7A H7A 119.4
C8A C7A H7A 119.4
C7A C8A C3A 119.4(5)
C7A C8A C9A 122.0(5)
C3A C8A C9A 118.5(5)
C10A C9A C8A 122.2(5)
C10A C9A H9A 118.9
C8A C9A H9A 118.9
C9A C10A C1A 116.8(5)
C9A C10A Si1A 121.0(4)
C1A C10A Si1A 120.5(4)
C12A C11A C16A 116.9(6)
C12A C11A Si1A 121.6(5)
C16A C11A Si1A 121.2(4)
C13A C12A C11A 121.3(7)
C13A C12A H12A 119.3
C11A C12A H12A 119.3
C14A C13A C12A 120.7(7)
C14A C13A H13A 119.7
C12A C13A H13A 119.7
C15A C14A C13A 118.4(7)
C15A C14A H14A 120.8
C13A C14A H14A 120.8
C16A C15A C14A 120.9(7)
C16A C15A H15A 119.5
C14A C15A H15A 119.5
C15A C16A C11A 121.7(6)
C15A C16A H16A 119.2
C11A C16A H16A 119.2
C26A C21A C22A 117.1(5)
C26A C21A Si1A 122.1(4)
C22A C21A Si1A 120.7(5)
C23A C22A C21A 120.4(6)
C23A C22A H22A 119.8
C21A C22A H22A 119.8
C24A C23A C22A 120.9(6)
C24A C23A H23A 119.5
C22A C23A H23A 119.5
C23A C24A C25A 119.6(6)
C23A C24A H24A 120.2
C25A C24A H24A 120.2
C26A C25A C24A 120.5(6)
C26A C25A H25A 119.8
C24A C25A H25A 119.8
C25A C26A C21A 121.4(5)
C25A C26A H26A 119.3
C21A C26A H26A 119.3
C32A C31A C36A 116.6(5)
C32A C31A Si1A 122.0(4)
C36A C31A Si1A 121.4(4)
C31A C32A C33A 121.1(6)
C31A C32A H32A 119.5
C33A C32A H32A 119.5
C34A C33A C32A 120.5(6)
C34A C33A H33A 119.8
C32A C33A H33A 119.8
C33A C34A C35A 119.7(6)
C33A C34A Na1 94.3(4)
C35A C34A Na1 74.8(4)
C33A C34A H34A 120.1
C35A C34A H34A 120.1
Na1 C34A H34A 100.7
C34A C35A C36A 120.6(6)
C34A C35A Na1 78.8(4)
C36A C35A Na1 92.6(4)
C34A C35A H35A 119.7
C36A C35A H35A 119.7
Na1 C35A H35A 98.6
C35A C36A C31A 121.4(6)
C35A C36A H36A 119.3
C31A C36A H36A 119.3
C31B Si1B C21B 107.1(2)
C31B Si1B C11B 107.1(2)
C21B Si1B C11B 111.1(2)
C31B Si1B C10B 118.9(2)
C21B Si1B C10B 106.1(2)
C11B Si1B C10B 106.6(2)
C1B O1B P1A 116.9(3)
P1A O2B Na2 127.4(2)
C2B C1B O1B 116.6(4)
C2B C1B C10B 125.0(4)
O1B C1B C10B 118.4(4)
C1B C2B C3B 119.1(4)
C1B C2B C2A 120.5(4)
C3B C2B C2A 120.3(4)
C4B C3B C8B 118.1(4)
C4B C3B C2B 123.9(5)
C8B C3B C2B 117.8(4)
C5B C4B C3B 121.0(5)
C5B C4B H4B 119.5
C3B C4B H4B 119.5
C4B C5B C6B 120.8(5)
C4B C5B H5B 119.6
C6B C5B H5B 119.6
C7B C6B C5B 120.2(5)
C7B C6B H6B 119.9
C5B C6B H6B 119.9
C6B C7B C8B 120.7(5)
C6B C7B H7B 119.7
C8B C7B H7B 119.7
C9B C8B C7B 121.1(5)
C9B C8B C3B 119.6(4)
C7B C8B C3B 119.3(5)
C10B C9B C8B 123.2(5)
C10B C9B H9B 118.4
C8B C9B H9B 118.4
C9B C10B C1B 114.8(4)
C9B C10B Si1B 115.7(4)
C1B C10B Si1B 128.7(4)
C12B C11B C16B 117.6(5)
C12B C11B Si1B 123.0(4)
C16B C11B Si1B 119.4(4)
C11B C12B C13B 121.5(6)
C11B C12B H12B 119.3
C13B C12B H12B 119.3
C12B C13B C14B 119.7(6)
C12B C13B H13B 120.1
C14B C13B H13B 120.1
C15B C14B C13B 119.6(6)
C15B C14B H14B 120.2
C13B C14B H14B 120.2
C14B C15B C16B 120.6(6)
C14B C15B H15B 119.7
C16B C15B H15B 119.7
C15B C16B C11B 120.9(6)
C15B C16B H16B 119.5
C11B C16B H16B 119.5
C26B C21B C22B 116.9(5)
C26B C21B Si1B 121.1(4)
C22B C21B Si1B 122.0(5)
C23B C22B C21B 121.1(6)
C23B C22B H22B 119.5
C21B C22B H22B 119.5
C24B C23B C22B 120.0(6)
C24B C23B H23B 120.0
C22B C23B H23B 120.0
C23B C24B C25B 119.9(6)
C23B C24B H24B 120.0
C25B C24B H24B 120.0
C24B C25B C26B 120.1(6)
C24B C25B H25B 120.0
C26B C25B H25B 120.0
C25B C26B C21B 122.0(6)
C25B C26B H26B 119.0
C21B C26B H26B 119.0
C32B C31B C36B 116.9(5)
C32B C31B Si1B 121.5(4)
C36B C31B Si1B 121.3(4)
C32B C31B Na2 72.8(3)
C36B C31B Na2 80.2(3)
Si1B C31B Na2 121.3(2)
C31B C32B C33B 121.1(6)
C31B C32B Na2 80.6(3)
C33B C32B Na2 75.6(4)
C31B C32B H32B 119.5
C33B C32B H32B 119.5
Na2 C32B H32B 114.7
C34B C33B C32B 120.4(7)
C34B C33B Na2 79.5(4)
C32B C33B Na2 76.8(4)
C34B C33B H33B 119.8
C32B C33B H33B 119.8
Na2 C33B H33B 114.4
C33B C34B C35B 119.9(6)
C33B C34B Na2 74.1(4)
C35B C34B Na2 80.6(4)
C33B C34B H34B 120.0
C35B C34B H34B 120.0
Na2 C34B H34B 115.8
C36B C35B C34B 120.7(7)
C36B C35B Na2 79.1(4)
C34B C35B Na2 73.3(4)
C36B C35B H35B 119.7
C34B C35B H35B 119.7
Na2 C35B H35B 118.8
C35B C36B C31B 120.9(6)
C35B C36B H36B 119.5
C31B C36B H36B 119.5
O2D P1B O2C 120.2(3)
O2D P1B O1C 111.1(2)
O2C P1B O1C 104.7(2)
O2D P1B O1D 106.3(2)
O2C P1B O1D 109.7(2)
O1C P1B O1D 103.60(17)
O2D P1B Na1 34.11(17)
O2C P1B Na1 86.06(18)
O1C P1B Na1 126.06(14)
O1D P1B Na1 122.37(14)
C31C Si1C C10C 112.9(2)
C31C Si1C C11C 113.4(2)
C10C Si1C C11C 109.2(2)
C31C Si1C C21C 107.8(2)
C10C Si1C C21C 107.3(2)
C11C Si1C C21C 105.8(2)
C1C O1C P1B 123.9(3)
P1B O2C Na2 152.8(3)
C2C C1C O1C 118.9(4)
C2C C1C C10C 122.5(4)
O1C C1C C10C 118.1(4)
C1C C2C C3C 119.3(4)
C1C C2C C2D 119.8(4)
C3C C2C C2D 120.9(4)
C2C C3C C4C 123.0(5)
C2C C3C C8C 119.3(5)
C4C C3C C8C 117.7(5)
C5C C4C C3C 120.4(5)
C5C C4C H4C 119.8
C3C C4C H4C 119.8
C4C C5C C6C 121.3(6)
C4C C5C H5C 119.4
C6C C5C H5C 119.4
C7C C6C C5C 120.1(5)
C7C C6C H6C 119.9
C5C C6C H6C 119.9
C6C C7C C8C 120.1(6)
C6C C7C H7C 120.0
C8C C7C H7C 120.0
C7C C8C C9C 121.3(5)
C7C C8C C3C 120.4(5)
C9C C8C C3C 118.2(4)
C10C C9C C8C 123.2(5)
C10C C9C H9C 118.4
C8C C9C H9C 118.4
C9C C10C C1C 116.4(4)
C9C C10C Si1C 119.4(4)
C1C C10C Si1C 123.2(3)
C12C C11C C16C 117.6(5)
C12C C11C Si1C 123.3(4)
C16C C11C Si1C 119.1(4)
C11C C12C C13C 120.7(5)
C11C C12C H12C 119.6
C13C C12C H12C 119.6
C14C C13C C12C 121.4(6)
C14C C13C H13C 119.3
C12C C13C H13C 119.3
C13C C14C C15C 119.1(6)
C13C C14C H14C 120.4
C15C C14C H14C 120.4
C16C C15C C14C 119.4(6)
C16C C15C H15C 120.3
C14C C15C H15C 120.3
C15C C16C C11C 121.7(6)
C15C C16C H16C 119.1
C11C C16C H16C 119.1
C22C C21C C26C 117.8(5)
C22C C21C Si1C 120.0(4)
C26C C21C Si1C 122.1(4)
C21C C22C C23C 122.1(6)
C21C C22C H22C 118.9
C23C C22C H22C 118.9
C22C C23C C24C 119.3(7)
C22C C23C H23C 120.4
C24C C23C H23C 120.4
C25C C24C C23C 118.7(6)
C25C C24C H24C 120.7
C23C C24C H24C 120.7
C24C C25C C26C 121.6(6)
C24C C25C H25C 119.2
C26C C25C H25C 119.2
C21C C26C C25C 120.4(6)
C21C C26C H26C 119.8
C25C C26C H26C 119.8
C32C C31C C36C 116.6(5)
C32C C31C Si1C 119.8(4)
C36C C31C Si1C 123.2(4)
C33C C32C C31C 121.6(5)
C33C C32C H32C 119.2
C31C C32C H32C 119.2
C34C C33C C32C 120.3(6)
C34C C33C H33C 119.8
C32C C33C H33C 119.8
C33C C34C C35C 119.9(6)
C33C C34C H34C 120.0
C35C C34C H34C 120.0
C34C C35C C36C 120.1(5)
C34C C35C H35C 119.9
C36C C35C H35C 119.9
C35C C36C C31C 121.4(5)
C35C C36C H36C 119.3
C31C C36C H36C 119.3
C31D Si1D C21D 113.8(3)
C31D Si1D C11D 103.0(2)
C21D Si1D C11D 107.5(2)
C31D Si1D C10D 115.9(2)
C21D Si1D C10D 108.6(2)
C11D Si1D C10D 107.4(2)
C1D O1D P1B 117.3(3)
P1B O2D Na1 124.6(3)
C2D C1D O1D 118.0(4)
C2D C1D C10D 123.2(5)
O1D C1D C10D 118.7(4)
C1D C2D C3D 118.9(5)
C1D C2D C2C 121.4(4)
C3D C2D C2C 119.7(4)
C4D C3D C8D 118.9(5)
C4D C3D C2D 123.0(5)
C8D C3D C2D 118.0(5)
C5D C4D C3D 120.5(6)
C5D C4D H4D 119.7
C3D C4D H4D 119.7
C4D C5D C6D 121.9(6)
C4D C5D H5D 119.0
C6D C5D H5D 119.0
C7D C6D C5D 118.5(6)
C7D C6D H6D 120.7
C5D C6D H6D 120.7
C6D C7D C8D 122.1(6)
C6D C7D H7D 118.9
C8D C7D H7D 118.9
C9D C8D C3D 119.5(5)
C9D C8D C7D 122.5(5)
C3D C8D C7D 117.9(5)
C10D C9D C8D 123.1(5)
C10D C9D H9D 118.5
C8D C9D H9D 118.5
C9D C10D C1D 115.7(5)
C9D C10D Si1D 117.9(4)
C1D C10D Si1D 125.0(4)
C16D C11D C12D 115.3(5)
C16D C11D Si1D 124.1(4)
C12D C11D Si1D 120.5(4)
C13D C12D C11D 122.4(6)
C13D C12D H12D 118.8
C11D C12D H12D 118.8
C12D C13D C14D 120.2(6)
C12D C13D H13D 119.9
C14D C13D H13D 119.9
C15D C14D C13D 118.8(6)
C15D C14D H14D 120.6
C13D C14D H14D 120.6
C16D C15D C14D 120.4(6)
C16D C15D H15D 119.8
C14D C15D H15D 119.8
C15D C16D C11D 122.9(6)
C15D C16D H16D 118.6
C11D C16D H16D 118.6
C26D C21D C22D 116.7(5)
C26D C21D Si1D 122.1(4)
C22D C21D Si1D 120.8(4)
C21D C22D C23D 121.5(6)
C21D C22D H22D 119.2
C23D C22D H22D 119.2
C24D C23D C22D 119.7(7)
C24D C23D H23D 120.2
C22D C23D H23D 120.2
C23D C24D C25D 121.0(6)
C23D C24D H24D 119.5
C25D C24D H24D 119.5
C24D C25D C26D 118.5(6)
C24D C25D H25D 120.7
C26D C25D H25D 120.7
C21D C26D C25D 122.5(6)
C21D C26D H26D 118.7
C25D C26D H26D 118.7
C36D C31D C32D 117.5(5)
C36D C31D Si1D 124.1(4)
C32D C31D Si1D 118.3(4)
C33D C32D C31D 121.7(5)
C33D C32D H32D 119.2
C31D C32D H32D 119.2
C34D C33D C32D 119.5(6)
C34D C33D H33D 120.3
C32D C33D H33D 120.3
C35D C34D C33D 120.2(6)
C35D C34D H34D 119.9
C33D C34D H34D 119.9
C34D C35D C36D 120.3(6)
C34D C35D H35D 119.9
C36D C35D H35D 119.9
C31D C36D C35D 120.8(5)
C31D C36D H36D 119.6
C35D C36D H36D 119.6
C303 C302 H30A 109.5
C303 C302 H30B 109.5
H30A C302 H30B 109.5
C303 C302 H30C 109.5
H30A C302 H30C 109.5
H30B C302 H30C 109.5
O301 C303 O304 118.8(11)
O301 C303 C302 124.6(12)
O304 C303 C302 116.2(11)
C303 O304 C305 118.2(10)
C306 C305 O304 110.9(11)
C306 C305 H30D 109.5
O304 C305 H30D 109.5
C306 C305 H30E 109.5
O304 C305 H30E 109.5
H30D C305 H30E 108.1
C305 C306 H30F 109.5
C305 C306 H30G 109.5
H30F C306 H30G 109.5
C305 C306 H30H 109.5
H30F C306 H30H 109.5
H30G C306 H30H 109.5
C403 C402 H40A 109.5
C403 C402 H40B 109.5
H40A C402 H40B 109.5
C403 C402 H40C 109.5
H40A C402 H40C 109.5
H40B C402 H40C 109.5
O401 C403 O404 119.3(11)
O401 C403 C402 122.4(12)
O404 C403 C402 118.3(11)
C403 O404 C405 111.3(10)
C406 C405 O404 109.5(9)
C406 C405 H40D 109.8
O404 C405 H40D 109.8
C406 C405 H40E 109.8
O404 C405 H40E 109.8
H40D C405 H40E 108.2
C405 C406 H40F 109.5
C405 C406 H40G 109.5
H40F C406 H40G 109.5
C405 C406 H40H 109.5
H40F C406 H40H 109.5
H40G C406 H40H 109.5

loop_
_geom_bond_atom_site_label_1
_geom_bond_atom_site_label_2
_geom_bond_distance
Na1 O2A 2.260(4)
Na1 O2D 2.262(4)
Na1 O101 2.271(5)
Na1 C35A 2.980(7)
Na1 C34A 3.028(7)
Na1 P1B 3.320(3)
Na1 Na2 4.104(3)
O101 C103 1.201(7)
C102 C103 1.487(8)
C102 H10A 0.9700
C102 H10B 0.9700
C102 H10C 0.9700
C103 O104 1.291(7)
O104 C105 1.488(8)
C105 C106 1.399(10)
C105 H10D 0.9800
C105 H10E 0.9800
C106 H10F 0.9700
C106 H10G 0.9700
C106 H10H 0.9700
Na2 O2C 2.192(4)
Na2 O2B 2.194(4)
Na2 O201 2.308(5)
Na2 C33B 2.944(7)
Na2 C32B 2.958(6)
Na2 C34B 3.009(7)
Na2 C31B 3.056(5)
Na2 C35B 3.101(8)
Na2 P1A 3.302(3)
O201 C203 1.205(7)
C202 C203 1.487(8)
C202 H20A 0.9700
C202 H20B 0.9700
C202 H20C 0.9700
C203 O204 1.287(8)
O204 C205 1.492(10)
C205 C206 1.382(11)
C205 H20D 0.9800
C205 H20E 0.9800
C206 H20F 0.9700
C206 H20G 0.9700
C206 H20H 0.9700
P1A O2A 1.471(4)
P1A O2B 1.472(4)
P1A O1B 1.621(3)
P1A O1A 1.631(4)
Si1A C31A 1.871(6)
Si1A C11A 1.874(6)
Si1A C21A 1.880(5)
Si1A C10A 1.887(5)
O1A C1A 1.390(6)
C1A C2A 1.395(7)
C1A C10A 1.419(7)
C2A C3A 1.412(7)
C2A C2B 1.502(7)
C3A C8A 1.422(7)
C3A C4A 1.427(7)
C4A C5A 1.354(8)
C4A H4A 0.9400
C5A C6A 1.395(9)
C5A H5A 0.9400
C6A C7A 1.367(8)
C6A H6A 0.9400
C7A C8A 1.404(8)
C7A H7A 0.9400
C8A C9A 1.428(7)
C9A C10A 1.380(7)
C9A H9A 0.9400
C11A C12A 1.389(8)
C11A C16A 1.391(8)
C12A C13A 1.383(10)
C12A H12A 0.9400
C13A C14A 1.381(12)
C13A H13A 0.9400
C14A C15A 1.376(11)
C14A H14A 0.9400
C15A C16A 1.371(9)
C15A H15A 0.9400
C16A H16A 0.9400
C21A C26A 1.403(8)
C21A C22A 1.405(7)
C22A C23A 1.390(9)
C22A H22A 0.9400
C23A C24A 1.364(9)
C23A H23A 0.9400
C24A C25A 1.376(9)
C24A H24A 0.9400
C25A C26A 1.372(8)
C25A H25A 0.9400
C26A H26A 0.9400
C31A C32A 1.398(7)
C31A C36A 1.404(8)
C32A C33A 1.405(8)
C32A H32A 0.9400
C33A C34A 1.359(9)
C33A H33A 0.9400
C34A C35A 1.372(9)
C34A H34A 0.9400
C35A C36A 1.384(8)
C35A H35A 0.9400
C36A H36A 0.9400
Si1B C31B 1.864(5)
Si1B C21B 1.873(6)
Si1B C11B 1.878(5)
Si1B C10B 1.889(5)
O1B C1B 1.408(5)
C1B C2B 1.351(6)
C1B C10B 1.417(7)
C2B C3B 1.436(7)
C3B C4B 1.414(7)
C3B C8B 1.415(7)
C4B C5B 1.359(8)
C4B H4B 0.9400
C5B C6B 1.393(9)
C5B H5B 0.9400
C6B C7B 1.360(8)
C6B H6B 0.9400
C7B C8B 1.415(7)
C7B H7B 0.9400
C8B C9B 1.409(7)
C9B C10B 1.388(7)
C9B H9B 0.9400
C11B C12B 1.380(7)
C11B C16B 1.386(8)
C12B C13B 1.381(8)
C12B H12B 0.9400
C13B C14B 1.384(10)
C13B H13B 0.9400
C14B C15B 1.353(10)
C14B H14B 0.9400
C15B C16B 1.386(9)
C15B H15B 0.9400
C16B H16B 0.9400
C21B C26B 1.386(8)
C21B C22B 1.406(8)
C22B C23B 1.394(9)
C22B H22B 0.9400
C23B C24B 1.370(10)
C23B H23B 0.9400
C24B C25B 1.376(10)
C24B H24B 0.9400
C25B C26B 1.382(9)
C25B H25B 0.9400
C26B H26B 0.9400
C31B C32B 1.388(8)
C31B C36B 1.427(8)
C32B C33B 1.407(8)
C32B H32B 0.9400
C33B C34B 1.361(11)
C33B H33B 0.9400
C34B C35B 1.384(10)
C34B H34B 0.9400
C35B C36B 1.371(8)
C35B H35B 0.9400
C36B H36B 0.9400
P1B O2D 1.463(4)
P1B O2C 1.470(4)
P1B O1C 1.631(4)
P1B O1D 1.638(3)
Si1C C31C 1.866(5)
Si1C C10C 1.874(5)
Si1C C11C 1.880(5)
Si1C C21C 1.888(5)
O1C C1C 1.373(5)
C1C C2C 1.369(7)
C1C C10C 1.434(7)
C2C C3C 1.422(7)
C2C C2D 1.501(7)
C3C C4C 1.421(7)
C3C C8C 1.422(7)
C4C C5C 1.362(8)
C4C H4C 0.9400
C5C C6C 1.404(10)
C5C H5C 0.9400
C6C C7C 1.362(9)
C6C H6C 0.9400
C7C C8C 1.406(7)
C7C H7C 0.9400
C8C C9C 1.419(8)
C9C C10C 1.376(7)
C9C H9C 0.9400
C11C C12C 1.382(8)
C11C C16C 1.391(7)
C12C C13C 1.389(8)
C12C H12C 0.9400
C13C C14C 1.362(10)
C13C H13C 0.9400
C14C C15C 1.392(10)
C14C H14C 0.9400
C15C C16C 1.389(8)
C15C H15C 0.9400
C16C H16C 0.9400
C21C C22C 1.363(8)
C21C C26C 1.375(7)
C22C C23C 1.380(8)
C22C H22C 0.9400
C23C C24C 1.396(10)
C23C H23C 0.9400
C24C C25C 1.342(10)
C24C H24C 0.9400
C25C C26C 1.390(8)
C25C H25C 0.9400
C26C H26C 0.9400
C31C C32C 1.385(8)
C31C C36C 1.402(7)
C32C C33C 1.376(8)
C32C H32C 0.9400
C33C C34C 1.364(9)
C33C H33C 0.9400
C34C C35C 1.366(9)
C34C H34C 0.9400
C35C C36C 1.375(8)
C35C H35C 0.9400
C36C H36C 0.9400
Si1D C31D 1.873(5)
Si1D C21D 1.876(5)
Si1D C11D 1.876(5)
Si1D C10D 1.883(5)
O1D C1D 1.389(6)
C1D C2D 1.360(7)
C1D C10D 1.434(7)
C2D C3D 1.446(7)
C3D C4D 1.407(7)
C3D C8D 1.416(7)
C4D C5D 1.358(9)
C4D H4D 0.9400
C5D C6D 1.409(9)
C5D H5D 0.9400
C6D C7D 1.346(9)
C6D H6D 0.9400
C7D C8D 1.436(8)
C7D H7D 0.9400
C8D C9D 1.408(7)
C9D C10D 1.379(7)
C9D H9D 0.9400
C11D C16D 1.386(7)
C11D C12D 1.412(8)
C12D C13D 1.365(8)
C12D H12D 0.9400
C13D C14D 1.384(9)
C13D H13D 0.9400
C14D C15D 1.380(10)
C14D H14D 0.9400
C15D C16D 1.368(9)
C15D H15D 0.9400
C16D H16D 0.9400
C21D C26D 1.374(7)
C21D C22D 1.381(8)
C22D C23D 1.395(9)
C22D H22D 0.9400
C23D C24D 1.349(10)
C23D H23D 0.9400
C24D C25D 1.367(10)
C24D H24D 0.9400
C25D C26D 1.392(8)
C25D H25D 0.9400
C26D H26D 0.9400
C31D C36D 1.374(7)
C31D C32D 1.401(7)
C32D C33D 1.378(8)
C32D H32D 0.9400
C33D C34D 1.370(9)
C33D H33D 0.9400
C34D C35D 1.367(9)
C34D H34D 0.9400
C35D C36D 1.396(8)
C35D H35D 0.9400
C36D H36D 0.9400
O301 C303 1.208(9)
C302 C303 1.469(10)
C302 H30A 0.9700
C302 H30B 0.9700
C302 H30C 0.9700
C303 O304 1.274(9)
O304 C305 1.477(9)
C305 C306 1.389(11)
C305 H30D 0.9800
C305 H30E 0.9800
C306 H30F 0.9700
C306 H30G 0.9700
C306 H30H 0.9700
O401 C403 1.209(9)
C402 C403 1.490(10)
C402 H40A 0.9700
C402 H40B 0.9700
C402 H40C 0.9700
C403 O404 1.257(9)
O404 C405 1.526(10)
C405 C406 1.411(10)
C405 H40D 0.9800
C405 H40E 0.9800
C406 H40F 0.9700
C406 H40G 0.9700
C406 H40H 0.9700

loop_
_geom_torsion_atom_site_label_1
_geom_torsion_atom_site_label_2
_geom_torsion_atom_site_label_3
_geom_torsion_atom_site_label_4
_geom_torsion
O2A Na1 O101 C103 10.2(19)
O2D Na1 O101 C103 -156.6(18)
C35A Na1 O101 C103 110.5(19)
C34A Na1 O101 C103 127.4(19)
P1B Na1 O101 C103 -153.0(18)
Na2 Na1 O101 C103 -25(2)
Na1 O101 C103 O104 -6(2)
Na1 O101 C103 C102 175.6(14)
O101 C103 O104 C105 -3.0(13)
C102 C103 O104 C105 175.7(8)
C103 O104 C105 C106 -172.5(10)
O2A Na1 Na2 O2C 171.49(19)
O2D Na1 Na2 O2C -11.87(16)
O101 Na1 Na2 O2C -149.5(5)
C35A Na1 Na2 O2C 72.41(17)
C34A Na1 Na2 O2C 60.47(18)
P1B Na1 Na2 O2C -7.81(12)
O2A Na1 Na2 O2B 28.59(16)
O2D Na1 Na2 O2B -154.77(17)
O101 Na1 Na2 O2B 67.6(5)
C35A Na1 Na2 O2B -70.48(16)
C34A Na1 Na2 O2B -82.42(18)
P1B Na1 Na2 O2B -150.71(13)
O2A Na1 Na2 O201 124.2(4)
O2D Na1 Na2 O201 -59.2(4)
O101 Na1 Na2 O201 163.2(5)
C35A Na1 Na2 O201 25.1(4)
C34A Na1 Na2 O201 13.2(4)
P1B Na1 Na2 O201 -55.1(4)
O2A Na1 Na2 C33B -99.30(18)
O2D Na1 Na2 C33B 77.34(18)
O101 Na1 Na2 C33B -60.3(5)
C35A Na1 Na2 C33B 161.62(18)
C34A Na1 Na2 C33B 149.68(19)
P1B Na1 Na2 C33B 81.39(14)
O2A Na1 Na2 C32B -71.56(19)
O2D Na1 Na2 C32B 105.09(18)
O101 Na1 Na2 C32B -32.6(5)
C35A Na1 Na2 C32B -170.63(18)
C34A Na1 Na2 C32B 177.43(19)
P1B Na1 Na2 C32B 109.14(15)
O2A Na1 Na2 C34B -100.71(18)
O2D Na1 Na2 C34B 75.93(18)
O101 Na1 Na2 C34B -61.7(5)
C35A Na1 Na2 C34B 160.22(18)
C34A Na1 Na2 C34B 148.28(19)
P1B Na1 Na2 C34B 79.99(14)
O2A Na1 Na2 C31B -49.27(16)
O2D Na1 Na2 C31B 127.37(16)
O101 Na1 Na2 C31B -10.3(5)
C35A Na1 Na2 C31B -148.34(16)
C34A Na1 Na2 C31B -160.28(17)
P1B Na1 Na2 C31B 131.43(12)
O2A Na1 Na2 C35B -78.78(18)
O2D Na1 Na2 C35B 97.86(19)
O101 Na1 Na2 C35B -39.8(5)
C35A Na1 Na2 C35B -177.85(19)
C34A Na1 Na2 C35B 170.2(2)
P1B Na1 Na2 C35B 101.92(15)
O2A Na1 Na2 P1A 12.76(12)
O2D Na1 Na2 P1A -170.60(14)
O101 Na1 Na2 P1A 51.7(5)
C35A Na1 Na2 P1A -86.32(13)
C34A Na1 Na2 P1A -98.26(15)
P1B Na1 Na2 P1A -166.54(8)
O2C Na2 O201 C203 16.2(7)
O2B Na2 O201 C203 142.0(7)
C33B Na2 O201 C203 -83.4(7)
C32B Na2 O201 C203 -110.3(7)
C34B Na2 O201 C203 -73.1(7)
C31B Na2 O201 C203 -130.1(7)
C35B Na2 O201 C203 -92.3(7)
P1A Na2 O201 C203 146.7(7)
Na1 Na2 O201 C203 56.3(9)
Na2 O201 C203 O204 -147.6(7)
Na2 O201 C203 C202 32.8(12)
O201 C203 O204 C205 -6.0(16)
C202 C203 O204 C205 173.7(11)
C203 O204 C205 C206 133.3(18)
O2C Na2 P1A O2A -37.3(2)
O2B Na2 P1A O2A -151.1(3)
O201 Na2 P1A O2A -163.8(2)
C33B Na2 P1A O2A 77.7(2)
C32B Na2 P1A O2A 102.4(2)
C34B Na2 P1A O2A 53.3(2)
C31B Na2 P1A O2A 101.34(19)
C35B Na2 P1A O2A 53.7(2)
Na1 Na2 P1A O2A -17.63(16)
O2C Na2 P1A O2B 113.9(3)
O201 Na2 P1A O2B -12.7(3)
C33B Na2 P1A O2B -131.2(3)
C32B Na2 P1A O2B -106.5(3)
C34B Na2 P1A O2B -155.6(3)
C31B Na2 P1A O2B -107.5(3)
C35B Na2 P1A O2B -155.2(3)
Na1 Na2 P1A O2B 133.5(3)
O2C Na2 P1A O1B -145.25(18)
O2B Na2 P1A O1B 100.9(3)
O201 Na2 P1A O1B 88.2(2)
C33B Na2 P1A O1B -30.3(2)
C32B Na2 P1A O1B -5.60(19)
C34B Na2 P1A O1B -54.7(2)
C31B Na2 P1A O1B -6.65(17)
C35B Na2 P1A O1B -54.27(18)
Na1 Na2 P1A O1B -125.62(14)
O2C Na2 P1A O1A 86.6(2)
O2B Na2 P1A O1A -27.2(3)
O201 Na2 P1A O1A -39.9(3)
C33B Na2 P1A O1A -158.4(2)
C32B Na2 P1A O1A -133.7(2)
C34B Na2 P1A O1A 177.2(2)
C31B Na2 P1A O1A -134.8(2)
C35B Na2 P1A O1A 177.6(2)
Na1 Na2 P1A O1A 106.25(19)
O2A P1A O1A C1A -70.9(4)
O2B P1A O1A C1A 157.3(3)
O1B P1A O1A C1A 42.2(4)
Na2 P1A O1A C1A 171.9(3)
O2B P1A O2A Na1 25.4(5)
O1B P1A O2A Na1 151.3(3)
O1A P1A O2A Na1 -98.2(4)
Na2 P1A O2A Na1 42.6(3)
O2D Na1 O2A P1A -42.7(5)
O101 Na1 O2A P1A 155.6(4)
C35A Na1 O2A P1A 44.8(4)
C34A Na1 O2A P1A 62.1(4)
P1B Na1 O2A P1A -37.0(4)
Na2 Na1 O2A P1A -37.6(3)
P1A O1A C1A C2A -67.4(5)
P1A O1A C1A C10A 118.6(4)
O1A C1A C2A C3A 172.5(4)
C10A C1A C2A C3A -13.8(8)
O1A C1A C2A C2B -7.7(7)
C10A C1A C2A C2B 166.0(5)
C1A C2A C3A C8A 6.3(7)
C2B C2A C3A C8A -173.4(5)
C1A C2A C3A C4A -169.8(5)
C2B C2A C3A C4A 10.4(8)
C2A C3A C4A C5A 176.2(5)
C8A C3A C4A C5A -0.1(8)
C3A C4A C5A C6A 0.9(9)
C4A C5A C6A C7A 0.3(10)
C5A C6A C7A C8A -2.3(9)
C6A C7A C8A C3A 3.2(9)
C6A C7A C8A C9A 179.3(6)
C2A C3A C8A C7A -178.3(5)
C4A C3A C8A C7A -1.9(8)
C2A C3A C8A C9A 5.4(7)
C4A C3A C8A C9A -178.2(5)
C7A C8A C9A C10A 172.9(6)
C3A C8A C9A C10A -10.9(8)
C8A C9A C10A C1A 4.1(8)
C8A C9A C10A Si1A 169.3(4)
O1A C1A C10A C9A -177.7(4)
C2A C1A C10A C9A 8.5(8)
O1A C1A C10A Si1A 17.0(6)
C2A C1A C10A Si1A -156.7(4)
C31A Si1A C10A C9A 131.8(4)
C11A Si1A C10A C9A -105.2(5)
C21A Si1A C10A C9A 11.1(5)
C31A Si1A C10A C1A -63.6(5)
C11A Si1A C10A C1A 59.4(5)
C21A Si1A C10A C1A 175.7(4)
C31A Si1A C11A C12A 145.9(5)
C21A Si1A C11A C12A -98.2(5)
C10A Si1A C11A C12A 18.0(6)
C31A Si1A C11A C16A -39.9(6)
C21A Si1A C11A C16A 76.0(5)
C10A Si1A C11A C16A -167.8(5)
C16A C11A C12A C13A -0.4(10)
Si1A C11A C12A C13A 174.0(6)
C11A C12A C13A C14A 1.9(12)
C12A C13A C14A C15A -0.8(12)
C13A C14A C15A C16A -1.9(11)
C14A C15A C16A C11A 3.5(11)
C12A C11A C16A C15A -2.3(10)
Si1A C11A C16A C15A -176.7(5)
C31A Si1A C21A C26A -74.1(5)
C11A Si1A C21A C26A 168.0(4)
C10A Si1A C21A C26A 53.1(5)
C31A Si1A C21A C22A 102.1(5)
C11A Si1A C21A C22A -15.8(5)
C10A Si1A C21A C22A -130.7(5)
C26A C21A C22A C23A -1.8(9)
Si1A C21A C22A C23A -178.1(5)
C21A C22A C23A C24A 1.7(10)
C22A C23A C24A C25A -0.4(11)
C23A C24A C25A C26A -0.7(10)
C24A C25A C26A C21A 0.5(9)
C22A C21A C26A C25A 0.7(8)
Si1A C21A C26A C25A 177.0(4)
C11A Si1A C31A C32A 140.0(5)
C21A Si1A C31A C32A 22.9(5)
C10A Si1A C31A C32A -98.7(5)
C11A Si1A C31A C36A -37.0(5)
C21A Si1A C31A C36A -154.2(4)
C10A Si1A C31A C36A 84.2(5)
C36A C31A C32A C33A 1.8(9)
Si1A C31A C32A C33A -175.4(5)
C31A C32A C33A C34A -0.1(10)
C32A C33A C34A C35A -0.9(10)
C32A C33A C34A Na1 -75.9(6)
O2A Na1 C34A C33A 78.2(4)
O2D Na1 C34A C33A -141.1(4)
O101 Na1 C34A C33A -22.3(4)
C35A Na1 C34A C33A 119.7(6)
P1B Na1 C34A C33A -161.8(4)
Na2 Na1 C34A C33A 147.3(4)
O2A Na1 C34A C35A -41.4(4)
O2D Na1 C34A C35A 99.2(4)
O101 Na1 C34A C35A -142.0(4)
P1B Na1 C34A C35A 78.6(4)
Na2 Na1 C34A C35A 27.7(4)
C33A C34A C35A C36A 0.1(10)
Na1 C34A C35A C36A 86.4(6)
C33A C34A C35A Na1 -86.3(6)
O2A Na1 C35A C34A 143.7(4)
O2D Na1 C35A C34A -76.6(4)
O101 Na1 C35A C34A 40.7(4)
P1B Na1 C35A C34A -97.7(4)
Na2 Na1 C35A C34A -154.0(4)
O2A Na1 C35A C36A 22.9(4)
O2D Na1 C35A C36A 162.7(4)
O101 Na1 C35A C36A -80.1(4)
C34A Na1 C35A C36A -120.7(6)
P1B Na1 C35A C36A 141.5(4)
Na2 Na1 C35A C36A 85.2(4)
C34A C35A C36A C31A 1.8(9)
Na1 C35A C36A C31A 80.3(5)
C32A C31A C36A C35A -2.6(8)
Si1A C31A C36A C35A 174.6(4)
O2A P1A O1B C1B 167.6(3)
O2B P1A O1B C1B -60.6(4)
O1A P1A O1B C1B 51.0(4)
Na2 P1A O1B C1B -94.2(3)
O2A P1A O2B Na2 33.9(4)
O1B P1A O2B Na2 -90.1(3)
O1A P1A O2B Na2 160.3(2)
O2C Na2 O2B P1A -75.4(3)
O201 Na2 O2B P1A 169.7(3)
C33B Na2 O2B P1A 60.9(4)
C32B Na2 O2B P1A 79.4(3)
C34B Na2 O2B P1A 28.7(4)
C31B Na2 O2B P1A 69.2(3)
C35B Na2 O2B P1A 24.6(3)
Na1 Na2 O2B P1A -39.2(2)
P1A O1B C1B C2B -77.1(5)
P1A O1B C1B C10B 103.6(4)
O1B C1B C2B C3B 173.5(4)
C10B C1B C2B C3B -7.2(7)
O1B C1B C2B C2A -2.5(7)
C10B C1B C2B C2A 176.9(4)
C1A C2A C2B C1B 58.8(6)
C3A C2A C2B C1B -121.4(5)
C1A C2A C2B C3B -117.1(5)
C3A C2A C2B C3B 62.7(6)
C1B C2B C3B C4B -173.1(5)
C2A C2B C3B C4B 2.8(7)
C1B C2B C3B C8B 2.6(7)
C2A C2B C3B C8B 178.6(4)
C8B C3B C4B C5B 1.6(8)
C2B C3B C4B C5B 177.4(5)
C3B C4B C5B C6B -0.8(9)
C4B C5B C6B C7B -0.5(10)
C5B C6B C7B C8B 1.0(9)
C6B C7B C8B C9B -179.5(5)
C6B C7B C8B C3B -0.1(8)
C4B C3B C8B C9B 178.3(5)
C2B C3B C8B C9B 2.2(7)
C4B C3B C8B C7B -1.1(7)
C2B C3B C8B C7B -177.2(5)
C7B C8B C9B C10B 176.2(5)
C3B C8B C9B C10B -3.2(8)
C8B C9B C10B C1B -0.8(7)
C8B C9B C10B Si1B 169.8(4)
C2B C1B C10B C9B 6.2(7)
O1B C1B C10B C9B -174.5(4)
C2B C1B C10B Si1B -162.9(4)
O1B C1B C10B Si1B 16.4(7)
C31B Si1B C10B C9B 152.2(4)
C21B Si1B C10B C9B 31.7(4)
C11B Si1B C10B C9B -86.8(4)
C31B Si1B C10B C1B -38.8(5)
C21B Si1B C10B C1B -159.3(4)
C11B Si1B C10B C1B 82.2(5)
C31B Si1B C11B C12B 142.9(5)
C21B Si1B C11B C12B -100.5(5)
C10B Si1B C11B C12B 14.7(6)
C31B Si1B C11B C16B -38.8(5)
C21B Si1B C11B C16B 77.7(5)
C10B Si1B C11B C16B -167.1(5)
C16B C11B C12B C13B 0.2(9)
Si1B C11B C12B C13B 178.5(5)
C11B C12B C13B C14B -1.4(10)
C12B C13B C14B C15B 2.3(11)
C13B C14B C15B C16B -1.9(12)
C14B C15B C16B C11B 0.7(12)
C12B C11B C16B C15B 0.2(10)
Si1B C11B C16B C15B -178.2(6)
C31B Si1B C21B C26B -58.8(5)
C11B Si1B C21B C26B -175.4(5)
C10B Si1B C21B C26B 69.1(5)
C31B Si1B C21B C22B 121.8(4)
C11B Si1B C21B C22B 5.2(5)
C10B Si1B C21B C22B -110.3(5)
C26B C21B C22B C23B -0.9(8)
Si1B C21B C22B C23B 178.6(5)
C21B C22B C23B C24B 1.4(10)
C22B C23B C24B C25B -0.5(11)
C23B C24B C25B C26B -0.9(11)
C24B C25B C26B C21B 1.4(11)
C22B C21B C26B C25B -0.6(9)
Si1B C21B C26B C25B 180.0(5)
C21B Si1B C31B C32B -7.4(5)
C11B Si1B C31B C32B 111.8(5)
C10B Si1B C31B C32B -127.5(4)
C21B Si1B C31B C36B 178.5(4)
C11B Si1B C31B C36B -62.2(5)
C10B Si1B C31B C36B 58.5(5)
C21B Si1B C31B Na2 80.6(3)
C11B Si1B C31B Na2 -160.1(3)
C10B Si1B C31B Na2 -39.4(4)
O2C Na2 C31B C32B -74.0(4)
O2B Na2 C31B C32B 157.9(4)
O201 Na2 C31B C32B 48.7(4)
C33B Na2 C31B C32B -30.5(4)
C34B Na2 C31B C32B -63.1(4)
C35B Na2 C31B C32B -95.2(4)
P1A Na2 C31B C32B 177.7(4)
Na1 Na2 C31B C32B -134.3(3)
O2C Na2 C31B C36B 48.3(4)
O2B Na2 C31B C36B -79.8(3)
O201 Na2 C31B C36B 171.1(3)
C33B Na2 C31B C36B 91.8(4)
C32B Na2 C31B C36B 122.3(5)
C34B Na2 C31B C36B 59.2(4)
C35B Na2 C31B C36B 27.2(3)
P1A Na2 C31B C36B -59.9(3)
Na1 Na2 C31B C36B -12.0(3)
O2C Na2 C31B Si1B 169.2(3)
O2B Na2 C31B Si1B 41.1(3)
O201 Na2 C31B Si1B -68.1(3)
C33B Na2 C31B Si1B -147.3(4)
C32B Na2 C31B Si1B -116.8(5)
C34B Na2 C31B Si1B -179.9(4)
C35B Na2 C31B Si1B 148.0(4)
P1A Na2 C31B Si1B 60.9(3)
Na1 Na2 C31B Si1B 108.9(3)
C36B C31B C32B C33B -2.2(8)
Si1B C31B C32B C33B -176.5(5)
Na2 C31B C32B C33B 66.9(5)
C36B C31B C32B Na2 -69.1(4)
Si1B C31B C32B Na2 116.6(3)
O2C Na2 C32B C31B 128.8(3)
O2B Na2 C32B C31B -23.3(4)
O201 Na2 C32B C31B -132.3(4)
C33B Na2 C32B C31B 125.6(6)
C34B Na2 C32B C31B 95.9(4)
C35B Na2 C32B C31B 63.1(4)
P1A Na2 C32B C31B -2.3(4)
Na1 Na2 C32B C31B 54.8(4)
O2C Na2 C32B C33B 3.2(5)
O2B Na2 C32B C33B -148.9(4)
O201 Na2 C32B C33B 102.1(4)
C34B Na2 C32B C33B -29.7(4)
C31B Na2 C32B C33B -125.6(6)
C35B Na2 C32B C33B -62.5(4)
P1A Na2 C32B C33B -127.9(4)
Na1 Na2 C32B C33B -70.8(4)
C31B C32B C33B C34B -0.3(10)
Na2 C32B C33B C34B 69.2(6)
C31B C32B C33B Na2 -69.5(5)
O2C Na2 C33B C34B 57.7(4)
O2B Na2 C33B C34B -84.3(4)
O201 Na2 C33B C34B 158.5(4)
C32B Na2 C33B C34B -124.9(6)
C31B Na2 C33B C34B -95.4(5)
C35B Na2 C33B C34B -30.0(4)
P1A Na2 C33B C34B -63.6(4)
Na1 Na2 C33B C34B -3.1(4)
O2C Na2 C33B C32B -177.4(4)
O2B Na2 C33B C32B 40.6(5)
O201 Na2 C33B C32B -76.6(4)
C34B Na2 C33B C32B 124.9(6)
C31B Na2 C33B C32B 29.4(4)
C35B Na2 C33B C32B 94.9(4)
P1A Na2 C33B C32B 61.3(5)
Na1 Na2 C33B C32B 121.8(4)
C32B C33B C34B C35B 1.2(11)
Na2 C33B C34B C35B 69.0(6)
C32B C33B C34B Na2 -67.8(6)
O2C Na2 C34B C33B -123.2(4)
O2B Na2 C34B C33B 115.7(4)
O201 Na2 C34B C33B -23.7(4)
C32B Na2 C34B C33B 31.0(4)
C31B Na2 C34B C33B 63.9(4)
C35B Na2 C34B C33B 124.9(6)
P1A Na2 C34B C33B 125.8(4)
Na1 Na2 C34B C33B 177.0(4)
O2C Na2 C34B C35B 111.9(4)
O2B Na2 C34B C35B -9.2(5)
O201 Na2 C34B C35B -148.7(4)
C33B Na2 C34B C35B -124.9(6)
C32B Na2 C34B C35B -93.9(4)
C31B Na2 C34B C35B -61.0(4)
P1A Na2 C34B C35B 0.9(4)
Na1 Na2 C34B C35B 52.1(4)
C33B C34B C35B C36B 0.5(11)
Na2 C34B C35B C36B 66.0(6)
C33B C34B C35B Na2 -65.5(6)
O2C Na2 C35B C36B 165.1(4)
O2B Na2 C35B C36B 45.4(4)
O201 Na2 C35B C36B -84.2(5)
C33B Na2 C35B C36B -96.5(5)
C32B Na2 C35B C36B -61.9(4)
C34B Na2 C35B C36B -126.9(6)
C31B Na2 C35B C36B -28.5(4)
P1A Na2 C35B C36B 54.0(4)
Na1 Na2 C35B C36B 110.6(4)
O2C Na2 C35B C34B -68.1(4)
O2B Na2 C35B C34B 172.3(4)
O201 Na2 C35B C34B 42.7(5)
C33B Na2 C35B C34B 30.3(4)
C32B Na2 C35B C34B 65.0(4)
C31B Na2 C35B C34B 98.4(5)
P1A Na2 C35B C34B -179.1(4)
Na1 Na2 C35B C34B -122.5(4)
C34B C35B C36B C31B -3.1(10)
Na2 C35B C36B C31B 59.9(5)
C32B C31B C36B C35B 3.9(8)
Si1B C31B C36B C35B 178.2(5)
Na2 C31B C36B C35B -61.0(5)
O2A Na1 P1B O2D -169.8(3)
O101 Na1 P1B O2D -8.8(4)
C35A Na1 P1B O2D 98.7(3)
C34A Na1 P1B O2D 72.4(3)
Na2 Na1 P1B O2D -169.0(3)
O2A Na1 P1B O2C 9.4(2)
O2D Na1 P1B O2C 179.1(3)
O101 Na1 P1B O2C 170.3(3)
C35A Na1 P1B O2C -82.2(2)
C34A Na1 P1B O2C -108.5(2)
Na2 Na1 P1B O2C 10.09(15)
O2A Na1 P1B O1C -96.0(2)
O2D Na1 P1B O1C 73.7(3)
O101 Na1 P1B O1C 65.0(3)
C35A Na1 P1B O1C 172.4(2)
C34A Na1 P1B O1C 146.1(2)
Na2 Na1 P1B O1C -95.30(17)
O2A Na1 P1B O1D 120.3(2)
O2D Na1 P1B O1D -70.0(3)
O101 Na1 P1B O1D -78.7(3)
C35A Na1 P1B O1D 28.7(2)
C34A Na1 P1B O1D 2.4(2)
Na2 Na1 P1B O1D 121.01(16)
O2D P1B O1C C1C -77.5(4)
O2C P1B O1C C1C 151.3(4)
O1D P1B O1C C1C 36.3(4)
Na1 P1B O1C C1C -112.8(3)
O2D P1B O2C Na2 -36.1(7)
O1C P1B O2C Na2 89.7(6)
O1D P1B O2C Na2 -159.7(5)
Na1 P1B O2C Na2 -36.6(6)
O2B Na2 O2C P1B 74.3(6)
O201 Na2 O2C P1B -166.0(6)
C33B Na2 O2C P1B -73.9(6)
C32B Na2 O2C P1B -75.4(6)
C34B Na2 O2C P1B -51.8(6)
C31B Na2 O2C P1B -42.8(7)
C35B Na2 O2C P1B -27.6(6)
P1A Na2 O2C P1B 52.6(6)
Na1 Na2 O2C P1B 34.0(5)
P1B O1C C1C C2C -63.3(6)
P1B O1C C1C C10C 124.2(4)
O1C C1C C2C C3C 175.1(4)
C10C C1C C2C C3C -12.7(8)
O1C C1C C2C C2D -6.8(7)
C10C C1C C2C C2D 165.4(4)
C1C C2C C3C C4C -172.9(5)
C2D C2C C3C C4C 9.0(8)
C1C C2C C3C C8C 6.3(8)
C2D C2C C3C C8C -171.7(5)
C2C C3C C4C C5C -179.9(6)
C8C C3C C4C C5C 0.8(9)
C3C C4C C5C C6C 1.4(10)
C4C C5C C6C C7C -2.2(11)
C5C C6C C7C C8C 0.7(11)
C6C C7C C8C C9C 177.8(6)
C6C C7C C8C C3C 1.6(10)
C2C C3C C8C C7C 178.4(5)
C4C C3C C8C C7C -2.3(8)
C2C C3C C8C C9C 2.1(8)
C4C C3C C8C C9C -178.6(5)
C7C C8C C9C C10C 179.0(6)
C3C C8C C9C C10C -4.7(8)
C8C C9C C10C C1C -1.1(8)
C8C C9C C10C Si1C 168.1(4)
C2C C1C C10C C9C 10.0(7)
O1C C1C C10C C9C -177.8(4)
C2C C1C C10C Si1C -158.7(4)
O1C C1C C10C Si1C 13.6(6)
C31C Si1C C10C C9C 120.9(4)
C11C Si1C C10C C9C -111.9(4)
C21C Si1C C10C C9C 2.3(5)
C31C Si1C C10C C1C -70.7(5)
C11C Si1C C10C C1C 56.4(5)
C21C Si1C C10C C1C 170.6(4)
C31C Si1C C11C C12C 117.8(5)
C10C Si1C C11C C12C -9.0(5)
C21C Si1C C11C C12C -124.2(5)
C31C Si1C C11C C16C -64.0(5)
C10C Si1C C11C C16C 169.2(4)
C21C Si1C C11C C16C 54.0(5)
C16C C11C C12C C13C 2.1(8)
Si1C C11C C12C C13C -179.7(4)
C11C C12C C13C C14C -0.1(9)
C12C C13C C14C C15C -2.0(10)
C13C C14C C15C C16C 2.0(10)
C14C C15C C16C C11C 0.0(9)
C12C C11C C16C C15C -2.1(8)
Si1C C11C C16C C15C 179.7(5)
C31C Si1C C21C C22C 152.9(5)
C10C Si1C C21C C22C -85.3(5)
C11C Si1C C21C C22C 31.2(5)
C31C Si1C C21C C26C -29.6(5)
C10C Si1C C21C C26C 92.2(5)
C11C Si1C C21C C26C -151.3(4)
C26C C21C C22C C23C 2.5(10)
Si1C C21C C22C C23C -179.8(6)
C21C C22C C23C C24C -3.4(11)
C22C C23C C24C C25C 2.7(10)
C23C C24C C25C C26C -1.4(9)
C22C C21C C26C C25C -1.1(9)
Si1C C21C C26C C25C -178.7(4)
C24C C25C C26C C21C 0.6(9)
C10C Si1C C31C C32C -35.5(5)
C11C Si1C C31C C32C -160.4(4)
C21C Si1C C31C C32C 82.8(5)
C10C Si1C C31C C36C 151.4(4)
C11C Si1C C31C C36C 26.5(5)
C21C Si1C C31C C36C -90.3(5)
C36C C31C C32C C33C 0.7(9)
Si1C C31C C32C C33C -172.9(5)
C31C C32C C33C C34C -0.2(10)
C32C C33C C34C C35C -0.9(11)
C33C C34C C35C C36C 1.5(10)
C34C C35C C36C C31C -1.0(9)
C32C C31C C36C C35C -0.1(8)
Si1C C31C C36C C35C 173.3(4)
O2D P1B O1D C1D 169.9(3)
O2C P1B O1D C1D -58.7(4)
O1C P1B O1D C1D 52.7(4)
Na1 P1B O1D C1D -156.8(3)
O2C P1B O2D Na1 -1.0(4)
O1C P1B O2D Na1 -123.7(3)
O1D P1B O2D Na1 124.2(3)
O2A Na1 O2D P1B 14.0(5)
O101 Na1 O2D P1B 173.5(3)
C35A Na1 O2D P1B -78.2(3)
C34A Na1 O2D P1B -104.4(3)
Na2 Na1 O2D P1B 9.3(3)
P1B O1D C1D C2D -70.0(5)
P1B O1D C1D C10D 113.4(4)
O1D C1D C2D C3D 169.2(4)
C10D C1D C2D C3D -14.4(7)
O1D C1D C2D C2C -8.7(6)
C10D C1D C2D C2C 167.7(4)
C1C C2C C2D C1D 60.7(6)
C3C C2C C2D C1D -121.3(5)
C1C C2C C2D C3D -117.2(5)
C3C C2C C2D C3D 60.9(6)
C1D C2D C3D C4D -170.5(5)
C2C C2D C3D C4D 7.4(7)
C1D C2D C3D C8D 5.6(7)
C2C C2D C3D C8D -176.5(4)
C8D C3D C4D C5D 1.0(8)
C2D C3D C4D C5D 177.1(6)
C3D C4D C5D C6D 0.1(10)
C4D C5D C6D C7D -1.3(11)
C5D C6D C7D C8D 1.3(11)
C4D C3D C8D C9D -178.6(5)
C2D C3D C8D C9D 5.2(7)
C4D C3D C8D C7D -1.0(7)
C2D C3D C8D C7D -177.3(5)
C6D C7D C8D C9D 177.3(6)
C6D C7D C8D C3D -0.1(9)
C3D C8D C9D C10D -8.1(8)
C7D C8D C9D C10D 174.5(5)
C8D C9D C10D C1D 0.1(7)
C8D C9D C10D Si1D 167.0(4)
C2D C1D C10D C9D 11.6(7)
O1D C1D C10D C9D -172.1(4)
C2D C1D C10D Si1D -154.4(4)
O1D C1D C10D Si1D 22.0(6)
C31D Si1D C10D C9D 102.2(4)
C21D Si1D C10D C9D -128.2(4)
C11D Si1D C10D C9D -12.3(5)
C31D Si1D C10D C1D -92.1(5)
C21D Si1D C10D C1D 37.4(5)
C11D Si1D C10D C1D 153.4(4)
C31D Si1D C11D C16D 137.7(5)
C21D Si1D C11D C16D 17.2(5)
C10D Si1D C11D C16D -99.5(5)
C31D Si1D C11D C12D -39.2(5)
C21D Si1D C11D C12D -159.8(5)
C10D Si1D C11D C12D 83.6(5)
C16D C11D C12D C13D -0.4(9)
Si1D C11D C12D C13D 176.8(5)
C11D C12D C13D C14D 0.7(11)
C12D C13D C14D C15D 0.0(11)
C13D C14D C15D C16D -0.9(11)
C14D C15D C16D C11D 1.2(11)
C12D C11D C16D C15D -0.6(9)
Si1D C11D C16D C15D -177.6(5)
C31D Si1D C21D C26D 166.7(5)
C11D Si1D C21D C26D -79.9(5)
C10D Si1D C21D C26D 36.0(5)
C31D Si1D C21D C22D -20.2(6)
C11D Si1D C21D C22D 93.2(5)
C10D Si1D C21D C22D -150.9(5)
C26D C21D C22D C23D 1.2(10)
Si1D C21D C22D C23D -172.3(6)
C21D C22D C23D C24D -1.3(11)
C22D C23D C24D C25D 0.0(12)
C23D C24D C25D C26D 1.3(11)
C22D C21D C26D C25D 0.2(9)
Si1D C21D C26D C25D 173.5(5)
C24D C25D C26D C21D -1.4(11)
C21D Si1D C31D C36D -114.5(5)
C11D Si1D C31D C36D 129.4(5)
C10D Si1D C31D C36D 12.4(6)
C21D Si1D C31D C32D 68.5(5)
C11D Si1D C31D C32D -47.6(5)
C10D Si1D C31D C32D -164.6(5)
C36D C31D C32D C33D -0.6(9)
Si1D C31D C32D C33D 176.6(5)
C31D C32D C33D C34D 0.1(11)
C32D C33D C34D C35D 1.0(11)
C33D C34D C35D C36D -1.5(11)
C32D C31D C36D C35D 0.1(9)
Si1D C31D C36D C35D -176.9(5)
C34D C35D C36D C31D 1.0(10)
O301 C303 O304 C305 2(3)
C302 C303 O304 C305 -172.1(13)
C303 O304 C305 C306 -135.4(16)
O401 C403 O404 C405 1(3)
C402 C403 O404 C405 -179.3(13)
C403 O404 C405 C406 -93.8(18)
